data_7242196
loop_
_publ_author_name
'Zhu, HaoTian'
'Tang, WenSi'
'Ma, YuanYuan'
'Wang, YongHui'
'Tan, HuaQiao'
'Li, YangGuang'

_publ_section_title
;
 Preyssler-type polyoxometalate-based crystalline materials for the
 electrochemical detection of H2O2
;
_journal_issue 10
_journal_name_full CrystEngComm
_journal_page_first 2071
_journal_page_last 2080
_journal_paper_doi 10.1039/D1CE00059D
_journal_volume 23
_journal_year 2021
_chemical_formula_moiety 'C60 H56 Cu5 N20 Na O110 P5 W30, 24H2O'
_chemical_formula_sum 'C60 H104 Cl0 Cu5 N20 Na O134 P5 W30'
_chemical_formula_weight 9260.42
_space_group_crystal_system monoclinic
_space_group_IT_number 7
_space_group_name_Hall 'P -2yc'
_space_group_name_H-M_alt 'P 1 c 1'
_atom_sites_solution_hydrogens geom
_audit_creation_method SHELXL-2014/7
_audit_update_record
;
2020-01-22 deposited with the CCDC.	2021-01-27 downloaded from the CCDC.
;
_cell_angle_alpha 90
_cell_angle_beta 130.213(9)
_cell_angle_gamma 90
_cell_formula_units_Z 2
_cell_length_a 21.182(4)
_cell_length_b 16.487(3)
_cell_length_c 28.780(4)
_cell_measurement_reflns_used 9921
_cell_measurement_temperature 296(2)
_cell_measurement_theta_max 26.71
_cell_measurement_theta_min 2.47
_cell_volume 7675(2)
_computing_cell_refinement 'SMART (Bruker, 2005)'
_computing_data_collection 'SMART (Bruker, 2005)'
_computing_data_reduction SAINT
_computing_molecular_graphics 'SHELXTL (Sheldrick, 1997a)'
_computing_publication_material SHELXTL
_computing_structure_refinement 'SHELXL-2014/7 (Sheldrick, 2014)'
_computing_structure_solution 'SHELXS-97 (Sheldrick, 1990)'
_diffrn_ambient_temperature 296(2)
_diffrn_measured_fraction_theta_full 0.999
_diffrn_measured_fraction_theta_max 0.999
_diffrn_measurement_device_type 'CCD area detector'
_diffrn_measurement_method 'phi and omega scans'
_diffrn_radiation_type MoK\a
_diffrn_radiation_wavelength 0.71073
_diffrn_reflns_av_R_equivalents 0.0513
_diffrn_reflns_av_unetI/netI 0.0718
_diffrn_reflns_Laue_measured_fraction_full 0.999
_diffrn_reflns_Laue_measured_fraction_max 0.999
_diffrn_reflns_limit_h_max 25
_diffrn_reflns_limit_h_min -16
_diffrn_reflns_limit_k_max 19
_diffrn_reflns_limit_k_min -18
_diffrn_reflns_limit_l_max 31
_diffrn_reflns_limit_l_min -34
_diffrn_reflns_number 39064
_diffrn_reflns_point_group_measured_fraction_full 0.999
_diffrn_reflns_point_group_measured_fraction_max 0.999
_diffrn_reflns_theta_full 24.999
_diffrn_reflns_theta_max 24.999
_diffrn_reflns_theta_min 1.235
_exptl_absorpt_coefficient_mu 23.232
_exptl_absorpt_correction_T_max 0.3315
_exptl_absorpt_correction_T_min 0.2371
_exptl_absorpt_correction_type multi-scan
_exptl_absorpt_process_details '(SADABS; Sheldrick, 2003)'
_exptl_crystal_colour green
_exptl_crystal_density_diffrn 4.007
_exptl_crystal_description block
_exptl_crystal_F_000 8250
_exptl_crystal_size_max 0.087
_exptl_crystal_size_mid 0.073
_exptl_crystal_size_min 0.061
_refine_diff_density_max 2.813
_refine_diff_density_min -2.596
_refine_diff_density_rms 0.400
_refine_ls_abs_structure_details
;
 Refined as an inversion twin.
;
_refine_ls_abs_structure_Flack 0.65(2)
_refine_ls_extinction_coef 0.000087(9)
_refine_ls_extinction_expression Fc^*^=kFc[1+0.001xFc^2^\l^3^/sin(2\q)]^-1/4^
_refine_ls_extinction_method 'SHELXL-2014/7 (Sheldrick 2014'
_refine_ls_goodness_of_fit_ref 1.013
_refine_ls_hydrogen_treatment constr
_refine_ls_matrix_type full
_refine_ls_number_parameters 2367
_refine_ls_number_reflns 19883
_refine_ls_number_restraints 1335
_refine_ls_restrained_S_all 0.989
_refine_ls_R_factor_all 0.0654
_refine_ls_R_factor_gt 0.0552
_refine_ls_shift/su_max 0.001
_refine_ls_shift/su_mean 0.000
_refine_ls_structure_factor_coef Fsqd
_refine_ls_weighting_details 'w=1/[\s^2^(Fo^2^)+(0.0406P)^2^+680.9027P] where P=(Fo^2^+2Fc^2^)/3'
_refine_ls_weighting_scheme calc
_refine_ls_wR_factor_gt 0.1295
_refine_ls_wR_factor_ref 0.1353
_reflns_Friedel_coverage 0.999
_reflns_Friedel_fraction_full 0.999
_reflns_Friedel_fraction_max 0.999
_reflns_number_gt 17537
_reflns_number_total 19883
_reflns_threshold_expression 'I > 2\s(I)'
_cod_data_source_file d1ce00059d2.cif
_cod_data_source_block 1_CCDC1
_cod_depositor_comments
;
The following automatic conversions were performed:

data item '_exptl_absorpt_correction_type' value 'Multi-scan' was
changed to 'multi-scan' in accordance with the
/home/data/users/saulius/crontab/automatic-downloads/rss-feeds/RSC/lib/dictionaries/cif_core.dic
dictionary named 'cif_core.dic' version 2.4.2 last updated on
2011-04-26.

Automatic conversion script
Id: cif_fix_values 7556 2019-12-06 15:28:31Z antanas 

 Adding full bibliography for 7242195--7242198.cif.
;
_cod_original_sg_symbol_H-M 'P c'
_cod_database_code 7242196
_shelx_shelxl_version_number 2014/7
_shelx_space_group_comment
;
The symmetry employed for this shelxl refinement is uniquely defined
by the following loop, which should always be used as a source of
symmetry information in preference to the above space-group names.
They are only intended as comments.
;
_shelx_estimated_absorpt_t_min 0.237
_shelx_estimated_absorpt_t_max 0.331

loop_
_space_group_symop_operation_xyz
'x, y, z'
'x, -y, z+1/2'

loop_
_atom_site_label
_atom_site_type_symbol
_atom_site_fract_x
_atom_site_fract_y
_atom_site_fract_z
_atom_site_U_iso_or_equiv
_atom_site_adp_type
_atom_site_occupancy
_atom_site_site_symmetry_order
_atom_site_calc_flag
_atom_site_refinement_flags_posn
_atom_site_refinement_flags_adp
_atom_site_refinement_flags_occupancy
_atom_site_disorder_assembly
_atom_site_disorder_group
W1 W 1.33341(13) -0.22164(14) 1.38393(8) 0.0327(5) Uani 1 1 d . U . . .
W2 W 1.83020(12) -0.51276(12) 1.77768(9) 0.0264(5) Uani 1 1 d . . . . .
W3 W 1.90108(12) -0.34664(12) 1.75971(10) 0.0295(5) Uani 1 1 d . . . . .
W4 W 1.82569(13) -0.12160(12) 1.93515(8) 0.0259(5) Uani 1 1 d . . . . .
W5 W 1.92882(12) -0.24535(12) 1.89052(10) 0.0278(5) Uani 1 1 d . . . . .
W6 W 1.26320(12) -0.38927(12) 1.40030(8) 0.0270(5) Uani 1 1 d . . . . .
W7 W 1.86418(12) -0.41367(13) 1.91174(9) 0.0274(5) Uani 1 1 d . . . . .
W8 W 1.74835(14) -0.37267(12) 1.59057(10) 0.0281(5) Uani 1 1 d . . . . .
W9 W 1.25793(13) 0.00518(13) 1.55645(10) 0.0302(5) Uani 1 1 d . . . . .
W10 W 1.22424(12) -0.09384(14) 1.42384(9) 0.0342(5) Uani 1 1 d . . . . .
W11 W 1.16011(12) -0.26215(12) 1.44416(9) 0.0277(5) Uani 1 1 d . . . . .
W12 W 1.40892(14) 0.03154(13) 1.72811(10) 0.0328(5) Uani 1 1 d . . . . .
W13 W 1.75505(13) -0.28855(12) 1.95065(8) 0.0250(5) Uani 1 1 d . . . . .
W14 W 1.68106(13) -0.54461(11) 1.60871(9) 0.0236(4) Uani 1 1 d . . . . .
W15 W 1.62547(14) -0.01605(13) 1.87078(9) 0.0300(5) Uani 1 1 d . . . . .
W16 W 1.18726(13) -0.16087(13) 1.57356(11) 0.0324(5) Uani 1 1 d . . . . .
W17 W 1.55631(15) -0.18255(14) 1.88932(10) 0.0347(5) Uani 1 1 d . . . . .
W18 W 1.34011(14) -0.13919(13) 1.74528(11) 0.0346(5) Uani 1 1 d . . . . .
W19 W 1.52843(15) -0.33444(14) 1.44568(10) 0.0353(5) Uani 1 1 d . . . . .
W20 W 1.46076(14) -0.50010(13) 1.46535(9) 0.0290(5) Uani 1 1 d . . . . .
W21 W 1.57807(12) 0.01349(12) 1.72408(9) 0.0140(4) Uani 0.85 1 d . . P A 1
W22 W 1.42939(12) -0.01538(12) 1.55473(9) 0.0145(4) Uani 0.85 1 d . . P A 1
W23 W 1.53646(12) -0.14444(13) 1.51694(9) 0.0139(4) Uani 0.85 1 d . . P A 1
W24 W 1.74974(12) -0.18675(11) 1.66045(8) 0.0095(4) Uani 0.85 1 d . . P A 1
W25 W 1.77657(12) -0.08870(11) 1.78891(8) 0.0097(4) Uani 0.85 1 d . . P A 1
O1 O 1.5213(18) -0.0091(17) 1.6424(12) 0.017(6) Uani 1 1 d . U . A 1
O2 O 1.500(2) -0.0744(19) 1.5495(15) 0.029(7) Uani 1 1 d . U . A 1
O3 O 1.6398(19) -0.1550(18) 1.5963(14) 0.023(7) Uani 1 1 d . U . A 1
O4 O 1.743(2) -0.1281(18) 1.7116(14) 0.023(7) Uani 1 1 d . U . A 1
O5 O 1.6703(18) -0.0409(17) 1.7435(14) 0.017(6) Uani 1 1 d . U . A 1
W21A W 1.4848(10) 0.0260(10) 1.6427(7) 0.036(4) Uani 0.15 1 d . . P A 2
W22A W 1.4496(9) -0.0688(10) 1.5097(8) 0.040(4) Uani 0.15 1 d . . P A 2
W23A W 1.6451(9) -0.1746(11) 1.5682(7) 0.036(4) Uani 0.15 1 d . . P A 2
W24A W 1.7950(10) -0.1486(9) 1.7346(7) 0.030(3) Uani 0.15 1 d . . P A 2
W25A W 1.7002(8) -0.0236(9) 1.7826(7) 0.025(3) Uani 0.15 1 d . . P A 2
W26 W 1.39062(12) -0.48230(12) 1.55325(9) 0.0129(4) Uani 0.85 1 d . . P B 1
W27 W 1.28945(12) -0.35494(12) 1.59587(9) 0.0123(4) Uani 0.85 1 d . . P B 1
W28 W 1.44247(12) -0.33351(12) 1.76501(9) 0.0131(4) Uani 0.85 1 d . . P B 1
W29 W 1.63957(12) -0.43676(12) 1.82528(8) 0.0104(4) Uani 0.85 1 d . . P B 1
W30 W 1.60655(12) -0.53074(12) 1.69309(9) 0.0116(4) Uani 0.85 1 d . . P B 1
O6 O 1.359(2) -0.424(2) 1.5912(18) 0.039(9) Uani 1 1 d . . . B 1
O7 O 1.3767(19) -0.3610(19) 1.6829(14) 0.024(7) Uani 1 1 d . U . B 1
O8 O 1.5299(19) -0.3952(18) 1.7838(14) 0.020(6) Uani 1 1 d . U . B 1
O9 O 1.600(2) -0.482(2) 1.7507(17) 0.037(9) Uani 1 1 d . U . B 1
O10 O 1.495(2) -0.4973(19) 1.6352(15) 0.028(7) Uani 1 1 d . U . B 1
W26A W 1.3110(12) -0.4133(10) 1.5463(10) 0.042(4) Uani 0.15 1 d . . P B 2
W27A W 1.3377(10) -0.3163(11) 1.6732(7) 0.039(4) Uani 0.15 1 d . . P B 2
W28A W 1.5522(10) -0.3599(10) 1.8174(8) 0.039(4) Uani 0.15 1 d . . P B 2
W29A W 1.6585(12) -0.4882(10) 1.7809(8) 0.039(4) Uani 0.15 1 d . . P B 2
W30A W 1.5092(10) -0.5173(10) 1.6122(8) 0.037(4) Uani 0.15 1 d . . P B 2
Cu1 Cu 0.9170(4) -0.2788(4) 1.3316(3) 0.0270(14) Uani 1 1 d . . . . .
Cu2 Cu 1.1748(4) 0.2207(4) 1.5077(3) 0.0383(16) Uani 1 1 d . . . . .
Cu3 Cu 1.5710(6) -0.3287(7) 1.3412(4) 0.078(3) Uani 1 1 d . . . . .
Cu4 Cu 1.7670(4) -0.5573(4) 1.5402(3) 0.0360(16) Uani 1 1 d . . . . .
Cu5 Cu 1.3203(7) -0.0454(7) 1.2970(5) 0.022(2) Uani 0.5 1 d . U P . .
Cu6 Cu 1.5164(8) -0.1535(8) 2.0002(6) 0.037(3) Uani 0.5 1 d . U P . .
P1 P 1.4550(7) -0.3180(7) 1.5207(5) 0.022(2) Uani 1 1 d . . . . .
P2 P 1.3397(7) -0.1779(7) 1.5657(5) 0.021(2) Uani 1 1 d . . . . .
P3 P 1.5059(7) -0.1479(7) 1.7515(5) 0.022(2) Uani 1 1 d . U . . .
P4 P 1.7245(7) -0.2644(7) 1.8210(5) 0.022(2) Uani 1 1 d . . . . .
P5 P 1.6916(7) -0.3710(7) 1.6769(5) 0.019(2) Uani 1 1 d . . . . .
Na1 Na 1.577(3) -0.176(2) 1.6584(17) 0.026(8) Uani 0.5 1 d . U P A 1
O23W O 1.531(3) -0.291(4) 1.678(2) 0.012(10) Uiso 0.5 1 d . U P A 1
Na2 Na 1.510(3) -0.332(2) 1.6769(18) 0.027(8) Uani 0.5 1 d . U P B 2
O24W O 1.572(3) -0.209(4) 1.672(3) 0.008(13) Uiso 0.5 1 d . . P B 2
O11 O 1.3691(19) -0.2965(17) 1.4642(13) 0.023(7) Uani 1 1 d . U . . .
O12 O 1.3010(18) -0.4372(18) 1.4743(12) 0.021(7) Uani 1 1 d . . . . .
O13 O 1.9334(19) -0.3067(18) 1.8378(14) 0.023(7) Uani 1 1 d . U . . .
O14 O 1.845(2) -0.3809(19) 1.6789(16) 0.029(8) Uani 1 1 d . U . . .
O15 O 1.1962(17) -0.3169(16) 1.4066(13) 0.014(6) Uani 1 1 d . U . . .
O16 O 1.8674(18) -0.4643(17) 1.8523(13) 0.018(7) Uani 1 1 d . U . . .
O17 O 1.8355(19) -0.3501(17) 1.9522(13) 0.018(7) Uani 1 1 d . U . . .
O18 O 1.212(2) -0.0368(19) 1.4777(15) 0.029(8) Uani 1 1 d . . . . .
O19 O 1.4444(18) -0.1358(17) 1.8301(13) 0.017(6) Uani 1 1 d . U . . .
O20 O 1.6390(18) -0.3696(18) 1.5128(13) 0.020(7) Uani 1 1 d . U . . .
O21 O 1.4209(17) -0.1578(16) 1.4436(13) 0.018(6) Uani 1 1 d . U . . .
O22 O 1.753(2) -0.4501(19) 1.8626(14) 0.025(7) Uani 1 1 d . U . . .
O23 O 1.7945(18) -0.0767(17) 1.8625(13) 0.016(6) Uani 1 1 d . U . . .
O24 O 1.6796(19) -0.364(2) 1.8920(14) 0.029(8) Uani 1 1 d . U . . .
O25 O 1.9518(19) -0.3418(18) 1.9367(13) 0.020(7) Uani 1 1 d . U . . .
O26 O 1.1361(19) -0.1703(17) 1.3965(14) 0.021(7) Uani 1 1 d . U . . .
O27 O 1.8705(17) -0.1647(16) 1.8336(12) 0.014(6) Uani 1 1 d . U . . .
O28 O 1.2198(19) -0.3324(19) 1.5096(14) 0.025(7) Uani 1 1 d . U . . .
O29 O 1.477(2) 0.0427(19) 1.7088(15) 0.028(8) Uani 1 1 d . U . . .
O30 O 1.6310(17) 0.0088(15) 1.8096(12) 0.011(6) Uani 1 1 d . U . . .
O31 O 1.5549(19) -0.2367(16) 1.4864(13) 0.023(7) Uani 1 1 d . . . . .
O32 O 1.3506(18) 0.0201(17) 1.5695(12) 0.019(7) Uani 1 1 d . U . . .
O33 O 1.167(2) -0.031(2) 1.3624(15) 0.032(8) Uani 1 1 d . U . . .
O34 O 1.3331(18) -0.0476(16) 1.4731(13) 0.015(6) Uani 1 1 d . U . . .
O35 O 1.6166(17) -0.5560(15) 1.6352(12) 0.011(6) Uani 1 1 d . U . . .
O36 O 1.2988(19) -0.1232(17) 1.5853(13) 0.020(7) Uani 1 1 d . U . . .
O37 O 1.995(2) -0.333(2) 1.7813(15) 0.033(8) Uani 1 1 d . U . . .
O38 O 1.0964(17) -0.1752(16) 1.5613(12) 0.013(6) Uani 1 1 d . U . . .
O39 O 1.9176(18) -0.4580(18) 1.7884(13) 0.020(7) Uani 1 1 d . U . . .
O40 O 1.1746(19) -0.0490(18) 1.5520(13) 0.021(7) Uani 1 1 d . U . . .
O41 O 1.844(2) -0.2452(18) 1.7237(14) 0.023(7) Uani 1 1 d . U . . .
O42 O 1.5036(19) -0.3712(17) 1.5052(13) 0.019(7) Uani 1 1 d . U . . .
O43 O 1.7228(19) -0.5329(17) 1.7543(13) 0.020(7) Uani 1 1 d . U . . .
O44 O 1.681(2) -0.4089(18) 1.6246(14) 0.025(7) Uani 1 1 d . U . . .
O45 O 1.445(2) -0.517(2) 1.5208(16) 0.037(9) Uani 1 1 d . U . . .
O46 O 1.063(2) -0.300(2) 1.4001(18) 0.040(9) Uani 1 1 d . U . . .
O47 O 1.8790(19) -0.6042(17) 1.8051(14) 0.019(7) Uani 1 1 d . U . . .
O48 O 1.694(2) -0.639(2) 1.5945(15) 0.034(9) Uani 1 1 d . U . . .
O49 O 1.395(2) 0.1346(19) 1.7390(16) 0.031(8) Uani 1 1 d . U . . .
O50 O 1.6087(19) 0.1125(18) 1.7267(18) 0.042(10) Uani 1 1 d . . . . .
O51 O 1.6585(19) 0.0732(17) 1.9093(13) 0.024(7) Uani 1 1 d D U . . .
O52 O 1.5986(18) -0.0785(17) 1.9137(13) 0.019(6) Uani 1 1 d . U . . .
O53 O 1.7791(19) -0.5405(17) 1.6958(14) 0.020(7) Uani 1 1 d . U . . .
O54 O 1.305(2) -0.176(3) 1.3179(15) 0.040(10) Uani 1 1 d . . . . .
O55 O 1.543(2) -0.315(2) 1.3967(16) 0.043(10) Uani 1 1 d . . . . .
O56 O 1.7352(18) -0.2243(17) 1.8755(13) 0.019(7) Uani 1 1 d . U . . .
O57 O 1.781(2) -0.3317(18) 2.0161(14) 0.024(7) Uani 1 1 d . U . . .
O58 O 1.3598(19) -0.2444(17) 1.7387(14) 0.020(7) Uani 1 1 d . U . . .
O59 O 1.489(2) -0.4466(18) 1.4228(14) 0.026(7) Uani 1 1 d . U . . .
O60 O 1.7038(17) -0.1987(15) 1.7776(12) 0.017(6) Uani 1 1 d . U . . .
O61 O 1.6564(17) -0.3253(16) 1.7899(11) 0.016(6) Uani 1 1 d . U . . .
O62 O 1.4922(18) -0.2346(17) 1.7389(13) 0.027(7) Uani 1 1 d . . . . .
O63 O 1.2366(18) -0.2643(17) 1.6016(12) 0.016(6) Uani 1 1 d . U . . .
O64 O 1.279(2) -0.149(3) 1.7624(17) 0.044(10) Uani 1 1 d . U . . .
O65 O 1.552(2) -0.2036(19) 1.9463(14) 0.026(7) Uani 1 1 d . U . . .
O66 O 1.416(2) -0.2917(19) 1.3918(15) 0.030(8) Uani 1 1 d . U . . .
O67 O 1.5036(17) -0.2414(16) 1.5513(13) 0.019(6) Uani 1 1 d . U . . .
O68 O 1.214(2) 0.098(2) 1.5315(17) 0.040(9) Uani 1 1 d . U . . .
O69 O 1.5789(18) -0.5231(17) 1.5289(13) 0.017(6) Uani 1 1 d . U . . .
O70 O 1.1839(17) -0.4521(15) 1.3454(12) 0.013(6) Uani 1 1 d . U . . .
O71 O 1.740(2) -0.4941(18) 1.5858(13) 0.024(7) Uani 1 1 d . U . . .
O72 O 1.260(2) -0.163(2) 1.3904(15) 0.033(8) Uani 1 1 d . . . . .
O73 O 1.5151(18) -0.2789(17) 1.8430(13) 0.017(6) Uani 1 1 d . U . . .
O74 O 1.3435(18) -0.0202(17) 1.7465(13) 0.018(6) Uani 1 1 d . U . . .
O75 O 1.8285(17) -0.1964(16) 1.9864(13) 0.014(6) Uani 1 1 d . U . . .
O76 O 2.0266(19) -0.2013(17) 1.9349(14) 0.019(7) Uani 1 1 d . U . . .
O77 O 1.2794(19) -0.1922(18) 1.4968(13) 0.022(7) Uani 1 1 d . U . . .
O78 O 1.3615(16) -0.2595(16) 1.5980(12) 0.018(6) Uani 1 1 d . U . . .
O79 O 1.7808(19) -0.3901(18) 1.7377(14) 0.024(7) Uani 1 1 d . U . . .
O80 O 1.8055(19) -0.3082(17) 1.8441(13) 0.019(7) Uani 1 1 d . U . . .
O81 O 1.6804(16) -0.2820(15) 1.6690(12) 0.015(6) Uani 1 1 d . U . . .
O82 O 1.6304(17) -0.4072(16) 1.6822(12) 0.017(6) Uani 1 1 d . U . . .
O83 O 1.450(2) -0.3656(18) 1.5650(14) 0.032(8) Uani 1 1 d . U . . .
O84 O 1.5399(18) -0.1108(17) 1.7238(14) 0.023(7) Uani 1 1 d . U . . .
O85 O 1.4207(19) -0.1041(19) 1.7235(15) 0.027(8) Uani 1 1 d . U . . .
O86 O 1.572(2) -0.1370(17) 1.8224(14) 0.022(7) Uani 1 1 d . U . . .
O87 O 1.508(2) 0.0170(19) 1.8102(15) 0.028(8) Uani 1 1 d . U . . .
O88 O 1.4399(18) 0.0776(17) 1.5340(13) 0.025(7) Uani 1 1 d . . . . .
O89 O 1.262(2) -0.3103(18) 1.3511(14) 0.024(7) Uani 1 1 d . U . . .
O90 O 1.8329(19) -0.009(2) 1.7986(15) 0.035(8) Uani 1 1 d . . . . .
O91 O 1.897(2) -0.057(2) 1.9887(16) 0.036(9) Uani 1 1 d . U . . .
O92 O 1.149(2) -0.198(2) 1.4957(16) 0.030(8) Uani 1 1 d . U . . .
O93 O 1.6652(18) -0.2226(18) 1.9305(14) 0.022(7) Uani 1 1 d . U . . .
O94 O 1.6286(18) -0.5220(17) 1.8539(13) 0.022(7) Uani 1 1 d . U . . .
O95 O 1.732(2) -0.066(2) 1.9178(17) 0.040(9) Uani 1 1 d . U . . .
O96 O 1.350(2) -0.4456(19) 1.4123(13) 0.024(7) Uani 1 1 d . U . . .
O97 O 1.9189(18) -0.4847(17) 1.9682(13) 0.017(6) Uani 1 1 d . . . . .
O98 O 1.4142(16) -0.1341(16) 1.5809(12) 0.017(6) Uani 1 1 d . U . . .
O99 O 1.8039(18) -0.3601(17) 1.5660(13) 0.016(6) Uani 1 1 d . U . . .
O100 O 1.798(2) -0.1170(18) 1.6473(15) 0.030(8) Uani 1 1 d . . . . .
O101 O 1.5927(19) -0.6295(18) 1.7062(14) 0.027(7) Uani 1 1 d . U . . .
O102 O 1.3178(19) 0.0204(18) 1.6453(14) 0.024(7) Uani 1 1 d . U . . .
O103 O 1.897(2) -0.188(2) 1.9320(15) 0.028(8) Uani 1 1 d . U . . .
O104 O 1.736(2) -0.2676(17) 1.6042(14) 0.025(7) Uani 1 1 d . . . . .
O105 O 1.2544(18) -0.1333(18) 1.6578(14) 0.020(7) Uani 1 1 d . U . . .
O106 O 1.3454(18) -0.5739(16) 1.5449(14) 0.024(7) Uani 1 1 d . . . . .
O107 O 1.437(2) -0.593(2) 1.4314(16) 0.033(8) Uani 1 1 d . U . . .
O108 O 1.2293(18) -0.4282(18) 1.5901(14) 0.027(7) Uani 1 1 d . U . . .
O109 O 1.402(2) -0.402(2) 1.7851(17) 0.044(9) Uani 1 1 d . U . . .
O110 O 1.560(2) -0.073(2) 1.4877(15) 0.036(8) Uani 1 1 d . U . . .
N1 N 0.909(3) -0.299(2) 1.3927(19) 0.028(9) Uani 1 1 d . U . . .
N2 N 0.940(3) -0.328(2) 1.4787(19) 0.031(8) Uani 1 1 d . U . . .
N3 N 1.258(4) -0.351(3) 1.828(3) 0.065(12) Uani 1 1 d . U . . .
H3A H 1.3098 -0.3519 1.8598 0.078 Uiso 1 1 calc R U . . .
N4 N 1.149(2) -0.355(2) 1.7368(16) 0.020(8) Uani 1 1 d D U . . .
N5 N 0.913(3) -0.265(2) 1.2644(18) 0.026(9) Uani 1 1 d . U . . .
N6 N 0.948(2) -0.259(2) 1.2041(16) 0.019(5) Uani 1 1 d . U . . .
N7 N 1.167(2) -0.231(2) 1.0718(18) 0.021(8) Uani 1 1 d . U . . .
N8 N 1.139(3) -0.233(2) 1.1310(19) 0.027(7) Uani 1 1 d . U . . .
N9 N 1.178(3) 0.199(3) 1.442(2) 0.036(11) Uani 1 1 d . U . . .
N10 N 1.147(3) 0.170(2) 1.3540(18) 0.026(6) Uani 1 1 d . U . . .
N11 N 0.959(3) 0.147(3) 1.109(2) 0.048(13) Uani 1 1 d . U . . .
N12 N 0.854(5) 0.140(4) 1.006(3) 0.09(2) Uani 1 1 d . U . . .
H12A H 0.8059 0.1411 0.9704 0.104 Uiso 1 1 calc R U . . .
N13 N 1.464(2) -0.373(2) 1.274(2) 0.033(10) Uani 1 1 d . U . . .
N14 N 1.334(3) -0.418(3) 1.2189(19) 0.036(8) Uani 1 1 d . U . . .
N15 N 0.885(3) -0.453(3) 1.108(2) 0.041(11) Uani 1 1 d . U . . .
N16 N 1.022(2) -0.456(2) 1.1569(15) 0.016(6) Uani 1 1 d . U . . .
N17 N 1.197(2) -0.035(2) 1.2318(16) 0.018(8) Uani 1 1 d . U . . .
N18 N 1.065(3) -0.046(3) 1.182(2) 0.039(11) Uani 1 1 d . U . . .
N19 N 0.623(2) -0.098(3) 1.067(2) 0.051(8) Uani 1 1 d D U . . .
N20 N 0.758(2) -0.073(3) 1.121(2) 0.047(8) Uani 1 1 d D U . . .
C1 C 0.837(3) -0.326(3) 1.385(2) 0.028(11) Uani 1 1 d . U . . .
H1A H 0.7838 -0.3279 1.3478 0.033 Uiso 1 1 calc R U . . .
C2 C 0.975(4) -0.303(3) 1.457(2) 0.033(8) Uani 1 1 d . U . . .
H2B H 1.0305 -0.2914 1.4792 0.040 Uiso 1 1 calc R U . . .
C3 C 0.860(3) -0.349(3) 1.439(2) 0.030(8) Uani 1 1 d . U . . .
H3B H 0.8275 -0.3728 1.4471 0.036 Uiso 1 1 calc R U . . .
C4 C 0.998(3) -0.340(2) 1.5469(19) 0.016(9) Uani 1 1 d . U . . .
C5 C 1.079(4) -0.352(4) 1.583(3) 0.045(15) Uani 1 1 d . U . . .
H5A H 1.1010 -0.3561 1.5643 0.054 Uiso 1 1 calc R U . . .
C6 C 1.134(3) -0.358(3) 1.645(2) 0.026(11) Uani 1 1 d . U . . .
H6B H 1.1904 -0.3633 1.6676 0.031 Uiso 1 1 calc R U . . .
C7 C 1.096(3) -0.355(3) 1.673(2) 0.031(11) Uani 1 1 d . U . . .
C8 C 1.019(3) -0.344(3) 1.640(2) 0.037(13) Uani 1 1 d . U . . .
H8B H 0.9971 -0.3387 1.6596 0.045 Uiso 1 1 calc R U . . .
C9 C 0.964(3) -0.339(3) 1.578(2) 0.032(12) Uani 1 1 d . U . . .
H9A H 0.9071 -0.3344 1.5558 0.039 Uiso 1 1 calc R U . . .
C10 C 1.129(3) -0.360(4) 1.7723(19) 0.057(11) Uani 1 1 d D U . . .
H10B H 1.0741 -0.3626 1.7561 0.068 Uiso 1 1 calc R U . . .
C11 C 1.231(4) -0.342(4) 1.774(3) 0.064(12) Uani 1 1 d . U . . .
H11B H 1.2617 -0.3289 1.7625 0.077 Uiso 1 1 calc R U . . .
C12 C 1.192(3) -0.361(3) 1.833(2) 0.041(13) Uani 1 1 d D U . . .
H12B H 1.1942 -0.3665 1.8658 0.049 Uiso 1 1 calc R U . . .
C13 C 0.840(2) -0.275(3) 1.200(3) 0.047(15) Uani 1 1 d D U . . .
H13A H 0.7864 -0.2824 1.1844 0.057 Uiso 1 1 calc R U . . .
C14 C 0.977(2) -0.251(3) 1.2608(18) 0.018(6) Uani 1 1 d D U . . .
H14B H 1.0313 -0.2388 1.2940 0.021 Uiso 1 1 calc R U . . .
C15 C 0.864(3) -0.273(3) 1.165(2) 0.024(6) Uani 1 1 d . U . . .
H15A H 0.8297 -0.2789 1.1233 0.028 Uiso 1 1 calc R U . . .
C16 C 0.998(3) -0.258(3) 1.1870(19) 0.016(6) Uani 1 1 d . U . . .
C17 C 0.959(3) -0.251(2) 1.128(2) 0.016(6) Uani 1 1 d . U . . .
H17A H 0.9016 -0.2559 1.0994 0.019 Uiso 1 1 calc R U . . .
C18 C 1.002(3) -0.238(3) 1.107(2) 0.028(11) Uani 1 1 d . U . . .
H18B H 0.9749 -0.2259 1.0667 0.033 Uiso 1 1 calc R U . . .
C19 C 1.091(3) -0.242(3) 1.1513(19) 0.018(9) Uani 1 1 d . U . . .
C20 C 1.128(4) -0.248(3) 1.211(3) 0.038(13) Uani 1 1 d . U . . .
H20B H 1.1856 -0.2507 1.2409 0.046 Uiso 1 1 calc R U . . .
C21 C 1.079(3) -0.251(3) 1.229(2) 0.030(12) Uani 1 1 d . U . . .
H21A H 1.1037 -0.2476 1.2694 0.036 Uiso 1 1 calc R U . . .
C22 C 1.220(3) -0.219(3) 1.167(3) 0.035(9) Uani 1 1 d . U . . .
H22A H 1.2561 -0.2126 1.2092 0.042 Uiso 1 1 calc R U . . .
C23 C 1.108(3) -0.230(3) 1.073(2) 0.027(11) Uani 1 1 d . U . . .
H23A H 1.0526 -0.2282 1.0382 0.032 Uiso 1 1 calc R U . . .
C24 C 1.241(3) -0.217(3) 1.133(2) 0.028(8) Uani 1 1 d . U . . .
H24A H 1.2932 -0.2085 1.1461 0.034 Uiso 1 1 calc R U . . .
C25 C 1.245(4) 0.160(4) 1.449(3) 0.053(16) Uani 1 1 d . U . . .
H25A H 1.2944 0.1454 1.4866 0.064 Uiso 1 1 calc R U . . .
C26 C 1.126(3) 0.202(3) 1.390(2) 0.025(7) Uani 1 1 d . U . . .
H26A H 1.0741 0.2228 1.3729 0.030 Uiso 1 1 calc R U . . .
C27 C 1.233(3) 0.149(3) 1.402(2) 0.029(7) Uani 1 1 d . U . . .
H27A H 1.2709 0.1302 1.3974 0.035 Uiso 1 1 calc R U . . .
C28 C 1.095(3) 0.163(3) 1.290(2) 0.026(7) Uani 1 1 d . U . . .
C29 C 1.010(3) 0.156(3) 1.255(2) 0.022(10) Uani 1 1 d . U . . .
H29A H 0.9854 0.1555 1.2729 0.026 Uiso 1 1 calc R U . . .
C30 C 0.965(4) 0.151(3) 1.195(3) 0.041(14) Uani 1 1 d . U . . .
H30A H 0.9082 0.1443 1.1701 0.049 Uiso 1 1 calc R U . . .
C31 C 1.005(3) 0.154(3) 1.170(2) 0.032(12) Uani 1 1 d . U . . .
C32 C 1.090(3) 0.152(3) 1.204(2) 0.027(11) Uani 1 1 d . U . . .
H32A H 1.1138 0.1436 1.1865 0.033 Uiso 1 1 calc R U . . .
C33 C 1.138(4) 0.164(3) 1.269(2) 0.037(13) Uani 1 1 d . U . . .
H33A H 1.1953 0.1711 1.2948 0.044 Uiso 1 1 calc R U . . .
C34 C 0.978(3) 0.137(3) 1.075(2) 0.035(10) Uani 1 1 d . U . . .
H34A H 1.0325 0.1321 1.0907 0.042 Uiso 1 1 calc R U . . .
C35 C 0.873(4) 0.147(3) 1.066(3) 0.046(11) Uani 1 1 d . U . . .
H35A H 0.8359 0.1504 1.0735 0.055 Uiso 1 1 calc R U . . .
C36 C 0.919(3) 0.132(3) 1.018(3) 0.037(13) Uani 1 1 d . U . . .
H36A H 0.9249 0.1243 0.9894 0.044 Uiso 1 1 calc R U . . .
C37 C 1.432(3) -0.413(3) 1.218(2) 0.037(9) Uani 1 1 d . U . . .
H37A H 1.4640 -0.4244 1.2074 0.044 Uiso 1 1 calc R U . . .
C38 C 1.402(4) -0.390(4) 1.276(2) 0.058(17) Uani 1 1 d D U . . .
H38A H 1.4061 -0.3834 1.3096 0.069 Uiso 1 1 calc R U . . .
C39 C 1.350(3) -0.434(4) 1.183(2) 0.042(10) Uani 1 1 d D U . . .
H39A H 1.3152 -0.4541 1.1437 0.051 Uiso 1 1 calc R U . . .
C40 C 1.257(3) -0.431(3) 1.205(2) 0.020(10) Uani 1 1 d . U . . .
C41 C 1.182(3) -0.431(3) 1.141(2) 0.029(11) Uani 1 1 d . U . . .
H41A H 1.1874 -0.4244 1.1112 0.034 Uiso 1 1 calc R U . . .
C42 C 1.100(4) -0.439(3) 1.122(3) 0.038(13) Uani 1 1 d . U . . .
H42A H 1.0524 -0.4395 1.0811 0.045 Uiso 1 1 calc R U . . .
C43 C 1.100(3) -0.447(2) 1.1700(18) 0.012(6) Uani 1 1 d . U . . .
C44 C 1.173(3) -0.451(3) 1.232(2) 0.032(12) Uani 1 1 d . U . . .
H44A H 1.1709 -0.4596 1.2629 0.038 Uiso 1 1 calc R U . . .
C45 C 1.245(3) -0.444(3) 1.245(2) 0.032(12) Uani 1 1 d . U . . .
H45A H 1.2920 -0.4469 1.2858 0.038 Uiso 1 1 calc R U . . .
C46 C 1.008(3) -0.463(2) 1.1990(19) 0.015(7) Uani 1 1 d . U . . .
H46A H 1.0494 -0.4663 1.2411 0.018 Uiso 1 1 calc R U . . .
C47 C 0.939(2) -0.451(2) 1.0991(19) 0.015(6) Uani 1 1 d . U . . .
H47A H 0.9251 -0.4477 1.0613 0.018 Uiso 1 1 calc R U . . .
C48 C 0.924(3) -0.464(3) 1.167(2) 0.031(12) Uani 1 1 d . U . . .
H48A H 0.8987 -0.4715 1.1838 0.037 Uiso 1 1 calc R U . . .
C49 C 1.155(3) -0.034(3) 1.168(2) 0.033(12) Uani 1 1 d . U . . .
H49A H 1.1801 -0.0308 1.1509 0.040 Uiso 1 1 calc R U . . .
C50 C 1.132(3) -0.039(3) 1.238(2) 0.035(12) Uani 1 1 d . U . . .
H50A H 1.1388 -0.0370 1.2733 0.042 Uiso 1 1 calc R U . . .
C51 C 1.079(3) -0.039(3) 1.141(2) 0.031(12) Uani 1 1 d . U . . .
H51A H 1.0380 -0.0380 1.0986 0.037 Uiso 1 1 calc R U . . .
C52 C 0.984(4) -0.052(3) 1.166(2) 0.034(12) Uani 1 1 d . U . . .
C53 C 0.982(3) -0.056(2) 1.2090(19) 0.014(9) Uani 1 1 d . U . . .
H53A H 1.0314 -0.0531 1.2489 0.016 Uiso 1 1 calc R U . . .
C54 C 0.907(3) -0.064(3) 1.198(2) 0.025(11) Uani 1 1 d . U . . .
H54A H 0.9065 -0.0691 1.2303 0.030 Uiso 1 1 calc R U . . .
C55 C 0.835(3) -0.065(2) 1.1392(19) 0.018(9) Uani 1 1 d . U . . .
C56 C 0.839(4) -0.063(3) 1.091(3) 0.040(14) Uani 1 1 d . U . . .
H56A H 0.7902 -0.0654 1.0511 0.048 Uiso 1 1 calc R U . . .
C57 C 0.914(3) -0.056(3) 1.105(2) 0.034(12) Uani 1 1 d . U . . .
H57A H 0.9174 -0.0551 1.0745 0.041 Uiso 1 1 calc R U . . .
C58 C 0.727(3) -0.067(4) 1.152(3) 0.048(8) Uani 1 1 d D U . . .
H58A H 0.7616 -0.0594 1.1934 0.058 Uiso 1 1 calc R U . . .
C59 C 0.698(4) -0.107(4) 1.070(3) 0.049(8) Uani 1 1 d . U . . .
H59A H 0.7001 -0.1318 1.0417 0.059 Uiso 1 1 calc R U . . .
C60 C 0.643(3) -0.074(4) 1.116(2) 0.044(8) Uani 1 1 d D U . . .
H60A H 0.6093 -0.0625 1.1255 0.053 Uiso 1 1 calc R U . . .
O1W O 0.952(3) -0.163(3) 1.361(2) 0.066(13) Uani 1 1 d . U . . .
O2W O 0.775(6) -0.203(6) 1.272(5) 0.07(3) Uiso 0.5 1 d . . P . .
O3W O 1.155(3) 0.337(3) 1.488(2) 0.075(15) Uani 1 1 d . U . . .
O4W O 1.327(4) 0.268(4) 1.577(3) 0.036(17) Uiso 0.5 1 d . . P . .
O5W O 1.599(4) -0.292(4) 1.293(3) 0.105(19) Uani 1 1 d . U . . .
O6W O 1.691(4) -0.318(4) 1.422(3) 0.103(19) Uani 1 1 d . U . . .
O7W O 1.769(3) -0.475(2) 1.4817(17) 0.046(10) Uani 1 1 d . U . . .
O8W O 1.647(2) -0.569(2) 1.4772(16) 0.034(9) Uani 1 1 d . U . . .
O9W O 1.321(4) 0.005(3) 1.364(3) 0.096(19) Uani 1 1 d . U . . .
O10W O 1.442(4) -0.053(4) 1.365(3) 0.11(2) Uani 1 1 d . U . . .
O11W O 1.539(3) -0.261(3) 2.042(2) 0.090(14) Uani 1 1 d . U . . .
O12W O 1.477(3) -0.065(3) 1.944(2) 0.098(15) Uani 1 1 d . U . . .
O13W O 1.407(3) -0.213(3) 1.932(2) 0.088(13) Uani 1 1 d . U . . .
O14W O 1.185(4) -0.408(3) 1.917(2) 0.078(15) Uani 1 1 d . U . . .
O15W O 0.913(3) 0.080(3) 0.919(2) 0.077(15) Uiso 1 1 d . . . . .
O16W O 1.021(4) 0.025(4) 1.447(3) 0.091(18) Uiso 1 1 d . . . . .
O17W O 1.693(2) -0.196(2) 1.4890(19) 0.053(10) Uani 1 1 d . U . . .
O18W O 2.069(5) -0.514(4) 1.889(3) 0.12(2) Uiso 1 1 d . . . . .
O19W O 1.375(7) -0.294(7) 1.994(5) 0.15(4) Uiso 0.75 1 d . . P . .
O20W O 1.729(3) -0.162(3) 1.360(2) 0.088(16) Uiso 1 1 d . . . . .
O21W O 0.997(4) -0.045(4) 1.335(3) 0.11(2) Uiso 1 1 d . . . . .
O22W O 1.088(5) 0.480(4) 1.491(3) 0.12(2) Uiso 1 1 d . . . . .
O25W O 1.445(5) 0.221(5) 1.670(4) 0.11(3) Uiso 0.75 1 d . . P . .
O26W O 1.557(12) -0.761(11) 1.648(8) 0.07(5) Uiso 0.25 1 d . . P . .
O27W O 1.701(5) 0.177(3) 1.933(4) 0.11(3) Uiso 0.75 1 d D . P . .
O28W O 1.053(7) -0.465(6) 1.337(5) 0.08(3) Uiso 0.5 1 d . . P . .

loop_
_atom_site_aniso_label
_atom_site_aniso_U_11
_atom_site_aniso_U_22
_atom_site_aniso_U_33
_atom_site_aniso_U_23
_atom_site_aniso_U_13
_atom_site_aniso_U_12
W1 0.0197(11) 0.0584(13) 0.0055(9) 0.0032(9) 0.0016(8) -0.0200(10)
W2 0.0108(10) 0.0297(10) 0.0326(11) 0.0098(8) 0.0113(9) 0.0041(8)
W3 0.0081(9) 0.0276(10) 0.0479(13) 0.0080(9) 0.0158(10) 0.0028(8)
W4 0.0302(12) 0.0318(10) 0.0076(9) -0.0062(7) 0.0086(9) -0.0178(9)
W5 0.0046(9) 0.0338(11) 0.0282(11) 0.0080(9) 0.0029(9) -0.0042(8)
W6 0.0198(11) 0.0345(11) 0.0080(9) -0.0023(7) 0.0005(8) -0.0126(9)
W7 0.0104(9) 0.0358(11) 0.0205(10) 0.0127(8) 0.0030(8) -0.0005(8)
W8 0.0358(12) 0.0256(10) 0.0499(13) -0.0117(9) 0.0399(12) -0.0084(9)
W9 0.0221(11) 0.0347(11) 0.0427(13) 0.0183(9) 0.0249(11) 0.0158(9)
W10 0.0123(10) 0.0530(13) 0.0144(10) 0.0134(9) -0.0017(8) -0.0096(9)
W11 0.0086(10) 0.0362(11) 0.0153(10) 0.0055(8) -0.0025(8) -0.0056(8)
W12 0.0368(13) 0.0386(12) 0.0394(13) 0.0070(9) 0.0320(11) 0.0154(10)
W13 0.0298(12) 0.0343(10) 0.0095(9) -0.0042(8) 0.0120(9) -0.0173(9)
W14 0.0297(11) 0.0256(10) 0.0327(11) -0.0038(8) 0.0279(10) 0.0001(8)
W15 0.0374(13) 0.0332(11) 0.0155(10) -0.0094(8) 0.0153(10) -0.0059(9)
W16 0.0180(11) 0.0314(11) 0.0562(15) -0.0023(10) 0.0277(11) -0.0001(9)
W17 0.0406(13) 0.0557(14) 0.0224(11) -0.0113(9) 0.0268(10) -0.0159(11)
W18 0.0269(12) 0.0384(12) 0.0593(15) -0.0099(10) 0.0371(12) -0.0020(9)
W19 0.0451(14) 0.0506(13) 0.0326(12) -0.0187(10) 0.0353(12) -0.0199(11)
W20 0.0343(12) 0.0389(11) 0.0248(11) -0.0114(9) 0.0240(10) -0.0075(9)
W21 0.0084(10) 0.0180(10) 0.0122(10) -0.0042(8) 0.0052(9) -0.0015(8)
W22 0.0097(11) 0.0198(10) 0.0106(10) -0.0013(8) 0.0051(9) -0.0013(8)
W23 0.0076(10) 0.0272(11) 0.0049(9) 0.0020(8) 0.0032(8) -0.0013(8)
W24 0.0057(10) 0.0192(10) 0.0063(9) -0.0024(7) 0.0051(8) -0.0021(8)
W25 0.0060(10) 0.0189(9) 0.0041(9) -0.0031(7) 0.0033(8) -0.0033(8)
O1 0.012(8) 0.020(8) 0.020(8) -0.002(6) 0.012(6) 0.002(6)
O2 0.022(12) 0.040(12) 0.023(12) 0.003(9) 0.014(10) -0.005(9)
O3 0.022(9) 0.028(9) 0.024(9) -0.004(6) 0.017(7) 0.000(6)
O4 0.013(11) 0.031(12) 0.021(12) 0.005(9) 0.009(9) 0.009(9)
O5 0.014(11) 0.024(11) 0.011(11) 0.000(9) 0.008(9) -0.002(9)
W21A 0.019(8) 0.047(9) 0.029(8) 0.002(7) 0.009(7) -0.008(7)
W22A 0.009(7) 0.056(10) 0.039(9) 0.008(7) 0.007(7) -0.010(7)
W23A 0.022(8) 0.063(10) 0.032(8) -0.003(7) 0.021(7) -0.006(7)
W24A 0.026(9) 0.043(8) 0.032(8) -0.002(7) 0.023(7) -0.007(7)
W25A 0.007(6) 0.039(8) 0.021(7) -0.009(6) 0.005(6) -0.010(6)
W26 0.0075(10) 0.0211(10) 0.0111(10) -0.0037(8) 0.0065(9) -0.0033(8)
W27 0.0040(9) 0.0240(10) 0.0074(9) -0.0003(8) 0.0030(8) -0.0016(8)
W28 0.0060(10) 0.0263(11) 0.0077(10) 0.0019(8) 0.0048(8) 0.0018(8)
W29 0.0054(10) 0.0200(10) 0.0051(9) -0.0007(7) 0.0031(8) 0.0002(8)
W30 0.0076(10) 0.0174(10) 0.0112(10) -0.0023(8) 0.0067(9) -0.0014(8)
O6 0.02(2) 0.06(3) 0.04(2) 0.006(19) 0.023(19) 0.017(18)
O7 0.015(11) 0.028(12) 0.025(11) 0.001(9) 0.012(9) 0.005(9)
O8 0.020(9) 0.025(9) 0.020(8) -0.001(6) 0.015(6) 0.000(6)
O9 0.029(13) 0.042(13) 0.037(13) -0.003(10) 0.020(10) -0.002(10)
O10 0.026(9) 0.035(10) 0.031(9) 0.001(6) 0.022(7) 0.000(6)
W26A 0.038(10) 0.036(8) 0.065(12) 0.010(8) 0.039(10) -0.004(7)
W27A 0.027(9) 0.055(10) 0.035(9) -0.007(7) 0.020(8) -0.014(8)
W28A 0.026(8) 0.046(9) 0.046(10) -0.003(8) 0.024(8) -0.014(7)
W29A 0.042(10) 0.046(9) 0.038(9) 0.012(7) 0.030(9) -0.002(8)
W30A 0.034(9) 0.048(9) 0.036(9) 0.005(7) 0.025(8) -0.006(7)
Cu1 0.033(4) 0.035(3) 0.018(3) -0.002(2) 0.019(3) -0.003(3)
Cu2 0.036(4) 0.051(4) 0.039(4) 0.004(3) 0.029(4) -0.003(3)
Cu3 0.044(5) 0.152(10) 0.046(5) -0.025(5) 0.033(4) -0.034(6)
Cu4 0.014(3) 0.058(4) 0.031(3) -0.018(3) 0.012(3) 0.001(3)
Cu5 0.018(4) 0.031(4) 0.021(4) 0.011(3) 0.014(3) -0.002(3)
Cu6 0.025(7) 0.036(7) 0.036(7) -0.003(5) 0.014(6) -0.010(5)
P1 0.019(6) 0.031(6) 0.015(6) -0.009(5) 0.011(5) -0.011(5)
P2 0.009(5) 0.035(6) 0.012(5) 0.002(5) 0.004(5) -0.003(5)
P3 0.023(5) 0.029(5) 0.025(5) -0.005(4) 0.021(4) 0.003(4)
P4 0.013(6) 0.028(6) 0.008(5) 0.004(4) 0.000(5) 0.009(5)
P5 0.010(5) 0.025(6) 0.027(6) 0.000(5) 0.014(5) 0.001(4)
Na1 0.034(17) 0.021(15) 0.014(14) 0.006(13) 0.010(13) -0.004(14)
Na2 0.031(13) 0.023(13) 0.033(13) 0.004(10) 0.024(10) -0.004(10)
O11 0.024(9) 0.022(9) 0.021(9) 0.007(6) 0.013(6) -0.009(6)
O12 0.012(15) 0.032(17) 0.006(14) 0.000(12) 0.001(12) 0.004(13)
O13 0.017(11) 0.024(11) 0.025(12) 0.017(9) 0.012(9) 0.007(9)
O14 0.026(12) 0.028(12) 0.037(12) -0.004(9) 0.023(10) 0.007(9)
O15 0.009(8) 0.016(8) 0.016(8) -0.003(5) 0.007(6) -0.001(5)
O16 0.017(7) 0.020(7) 0.019(7) 0.000(4) 0.012(5) -0.001(4)
O17 0.022(9) 0.021(9) 0.016(8) 0.001(5) 0.014(6) -0.004(6)
O18 0.029(19) 0.021(16) 0.04(2) 0.016(14) 0.022(17) 0.015(14)
O19 0.017(8) 0.020(8) 0.017(8) 0.003(5) 0.012(6) -0.002(6)
O20 0.016(11) 0.027(11) 0.015(11) -0.007(8) 0.009(9) 0.001(9)
O21 0.008(10) 0.021(11) 0.015(11) -0.007(8) 0.003(8) -0.007(8)
O22 0.014(11) 0.027(12) 0.022(12) 0.004(9) 0.007(9) 0.005(9)
O23 0.015(8) 0.023(9) 0.018(8) -0.005(5) 0.014(6) 0.002(6)
O24 0.017(12) 0.038(13) 0.028(12) -0.005(9) 0.012(9) -0.003(9)
O25 0.016(11) 0.028(11) 0.014(11) 0.006(8) 0.008(9) 0.012(9)
O26 0.018(11) 0.020(11) 0.021(11) -0.003(9) 0.012(9) -0.008(9)
O27 0.012(8) 0.015(8) 0.015(8) -0.003(5) 0.010(6) 0.002(5)
O28 0.017(11) 0.033(12) 0.024(12) -0.003(9) 0.014(9) -0.002(9)
O29 0.021(12) 0.037(13) 0.035(12) -0.004(9) 0.023(10) 0.001(9)
O30 0.015(8) 0.011(8) 0.007(8) -0.003(5) 0.007(6) 0.001(5)
O31 0.019(17) 0.016(15) 0.015(15) -0.001(12) 0.002(14) -0.002(13)
O32 0.013(11) 0.022(11) 0.005(10) 0.002(8) -0.002(8) 0.006(9)
O33 0.018(12) 0.040(13) 0.027(12) 0.007(9) 0.010(9) 0.003(9)
O34 0.009(11) 0.018(11) 0.013(10) -0.011(8) 0.005(8) -0.005(8)
O35 0.011(8) 0.009(8) 0.011(8) -0.001(5) 0.006(6) -0.003(5)
O36 0.022(9) 0.025(9) 0.020(9) 0.004(6) 0.016(6) -0.001(6)
O37 0.014(15) 0.040(16) 0.028(15) -0.004(13) 0.006(12) -0.009(12)
O38 0.008(9) 0.017(9) 0.016(9) -0.002(6) 0.008(7) -0.001(6)
O39 0.014(11) 0.028(12) 0.018(11) -0.003(9) 0.010(9) -0.006(9)
O40 0.021(12) 0.024(11) 0.018(11) -0.005(8) 0.012(9) 0.009(9)
O41 0.021(9) 0.031(9) 0.024(9) 0.001(6) 0.018(7) 0.000(6)
O42 0.021(9) 0.019(9) 0.017(8) -0.005(6) 0.012(6) 0.005(6)
O43 0.021(9) 0.025(9) 0.019(9) -0.003(6) 0.015(6) 0.002(6)
O44 0.026(9) 0.028(9) 0.026(9) -0.005(6) 0.020(7) 0.000(6)
O45 0.043(14) 0.037(13) 0.028(12) -0.003(9) 0.021(10) 0.002(10)
O46 0.031(13) 0.042(14) 0.047(14) 0.006(10) 0.025(10) -0.005(10)
O47 0.016(9) 0.021(9) 0.023(9) -0.004(6) 0.013(6) 0.003(6)
O48 0.018(15) 0.035(16) 0.025(15) 0.004(12) 0.003(12) 0.011(13)
O49 0.019(12) 0.027(12) 0.032(12) -0.002(9) 0.010(9) 0.009(9)
O50 0.017(17) 0.014(16) 0.08(3) -0.012(16) 0.027(19) -0.001(13)
O51 0.022(12) 0.024(11) 0.016(11) -0.006(9) 0.007(9) 0.002(9)
O52 0.019(11) 0.027(11) 0.014(10) 0.000(8) 0.012(9) -0.001(9)
O53 0.020(9) 0.023(9) 0.021(9) 0.003(6) 0.015(6) -0.003(6)
O54 0.016(18) 0.08(3) 0.015(17) -0.001(17) 0.003(15) -0.011(18)
O55 0.020(18) 0.08(3) 0.03(2) 0.013(19) 0.017(17) 0.022(18)
O56 0.017(8) 0.018(8) 0.018(8) -0.003(6) 0.009(6) -0.006(6)
O57 0.026(12) 0.026(12) 0.022(12) 0.000(9) 0.016(9) 0.003(9)
O58 0.016(9) 0.024(9) 0.021(9) 0.000(6) 0.013(6) -0.002(6)
O59 0.026(12) 0.025(12) 0.029(12) -0.008(9) 0.018(9) 0.004(9)
O60 0.013(8) 0.015(8) 0.018(8) 0.001(5) 0.008(6) -0.003(5)
O61 0.016(11) 0.025(11) 0.009(10) 0.004(8) 0.010(8) 0.000(8)
O62 0.014(16) 0.022(16) 0.023(17) -0.003(13) 0.002(14) -0.003(13)
O63 0.011(11) 0.024(11) 0.010(10) -0.005(8) 0.006(8) -0.004(8)
O64 0.019(16) 0.07(2) 0.042(18) -0.014(15) 0.020(14) -0.001(14)
O65 0.033(13) 0.032(12) 0.020(11) -0.008(9) 0.021(9) -0.009(9)
O66 0.028(12) 0.035(12) 0.025(12) 0.003(9) 0.016(9) -0.010(9)
O67 0.017(11) 0.023(11) 0.021(11) -0.003(8) 0.015(9) 0.004(8)
O68 0.035(14) 0.043(14) 0.038(13) -0.009(10) 0.021(10) 0.001(10)
O69 0.017(8) 0.020(8) 0.017(8) -0.004(5) 0.012(6) 0.000(6)
O70 0.014(9) 0.012(8) 0.005(8) -0.004(6) 0.004(6) -0.004(6)
O71 0.030(12) 0.028(12) 0.015(11) -0.006(8) 0.016(9) 0.007(9)
O72 0.04(2) 0.039(19) 0.023(18) 0.005(14) 0.023(17) 0.007(16)
O73 0.017(7) 0.020(7) 0.017(7) -0.001(4) 0.012(5) 0.001(4)
O74 0.017(8) 0.021(8) 0.019(8) 0.000(6) 0.013(6) 0.003(6)
O75 0.013(11) 0.021(11) 0.014(10) 0.004(8) 0.011(9) 0.001(8)
O76 0.015(11) 0.022(11) 0.024(11) -0.005(8) 0.015(9) -0.011(9)
O77 0.017(11) 0.023(11) 0.018(11) -0.001(9) 0.008(9) 0.002(9)
O78 0.008(10) 0.021(11) 0.016(11) -0.002(8) 0.003(8) -0.008(8)
O79 0.016(11) 0.029(12) 0.024(12) 0.009(9) 0.011(9) 0.000(9)
O80 0.018(9) 0.019(9) 0.020(9) 0.003(6) 0.013(6) -0.005(6)
O81 0.008(10) 0.011(10) 0.015(10) 0.003(8) 0.003(8) -0.001(8)
O82 0.017(7) 0.019(7) 0.019(7) 0.001(4) 0.013(5) -0.003(4)
O83 0.035(13) 0.032(12) 0.022(11) 0.008(9) 0.016(9) -0.002(9)
O84 0.023(11) 0.027(11) 0.032(12) -0.008(9) 0.023(9) -0.008(9)
O85 0.019(12) 0.032(12) 0.033(12) -0.009(9) 0.018(9) -0.006(9)
O86 0.026(9) 0.023(9) 0.020(9) -0.004(6) 0.016(6) 0.000(6)
O87 0.030(12) 0.027(12) 0.034(12) -0.010(9) 0.024(10) 0.001(9)
O88 0.017(16) 0.029(17) 0.019(16) 0.000(13) 0.007(14) -0.006(13)
O89 0.018(12) 0.028(11) 0.020(11) 0.010(9) 0.010(9) 0.007(9)
O90 0.012(16) 0.05(2) 0.032(19) 0.014(16) 0.010(15) -0.005(15)
O91 0.041(14) 0.043(13) 0.029(12) -0.007(9) 0.024(10) 0.001(10)
O92 0.024(12) 0.038(13) 0.031(12) 0.004(9) 0.019(10) 0.005(9)
O93 0.016(11) 0.033(12) 0.025(12) -0.006(9) 0.017(9) -0.002(9)
O94 0.017(11) 0.028(11) 0.024(11) 0.000(9) 0.014(9) -0.006(9)
O95 0.046(14) 0.045(14) 0.037(13) 0.004(10) 0.031(11) -0.001(10)
O96 0.028(12) 0.035(12) 0.013(11) 0.007(9) 0.015(9) 0.000(9)
O97 0.016(16) 0.024(15) 0.014(15) 0.008(12) 0.011(13) 0.011(13)
O98 0.005(10) 0.017(10) 0.021(11) 0.003(8) 0.004(8) 0.002(8)
O99 0.018(9) 0.022(9) 0.014(9) -0.007(6) 0.013(7) 0.000(6)
O100 0.032(19) 0.029(17) 0.04(2) 0.005(15) 0.031(18) 0.003(14)
O101 0.026(15) 0.029(14) 0.036(15) -0.009(12) 0.025(13) 0.003(12)
O102 0.020(11) 0.033(12) 0.027(11) 0.002(9) 0.019(9) 0.000(9)
O103 0.017(12) 0.035(12) 0.029(12) -0.003(9) 0.014(9) -0.010(9)
O104 0.04(2) 0.019(15) 0.030(18) 0.000(13) 0.028(17) -0.007(14)
O105 0.015(11) 0.031(12) 0.022(11) 0.001(9) 0.015(9) 0.001(9)
O106 0.019(17) 0.019(15) 0.033(18) -0.012(13) 0.016(15) -0.013(13)
O107 0.038(17) 0.045(17) 0.038(16) -0.005(13) 0.036(14) -0.008(13)
O108 0.014(14) 0.030(14) 0.026(14) -0.009(12) 0.008(12) -0.001(11)
O109 0.033(16) 0.057(18) 0.057(19) -0.001(15) 0.036(15) 0.005(14)
O110 0.030(13) 0.045(13) 0.029(12) -0.001(9) 0.018(10) -0.003(10)
N1 0.024(14) 0.035(14) 0.031(14) 0.001(10) 0.021(11) -0.010(10)
N2 0.040(12) 0.035(11) 0.029(11) -0.002(9) 0.027(9) 0.000(9)
N3 0.057(16) 0.065(16) 0.051(15) -0.001(13) 0.025(14) 0.014(13)
N4 0.019(10) 0.021(10) 0.021(10) -0.001(6) 0.014(7) 0.005(6)
N5 0.029(14) 0.030(14) 0.025(13) -0.006(10) 0.020(10) 0.007(10)
N6 0.016(8) 0.026(8) 0.015(8) 0.002(7) 0.010(6) -0.004(7)
N7 0.017(13) 0.026(13) 0.029(13) -0.007(10) 0.019(10) -0.004(9)
N8 0.029(10) 0.029(10) 0.026(10) 0.003(8) 0.019(8) 0.000(8)
N9 0.044(15) 0.042(15) 0.031(14) 0.016(10) 0.029(11) 0.008(11)
N10 0.025(7) 0.027(7) 0.029(7) 0.002(5) 0.018(5) 0.001(5)
N11 0.045(17) 0.050(17) 0.052(17) -0.006(11) 0.032(12) 0.003(11)
N12 0.09(2) 0.08(2) 0.08(2) 0.000(12) 0.053(16) 0.000(12)
N13 0.018(13) 0.042(15) 0.040(15) -0.007(10) 0.019(11) 0.002(10)
N14 0.022(15) 0.053(19) 0.027(17) -0.013(14) 0.014(14) -0.012(14)
N15 0.048(16) 0.038(15) 0.032(15) 0.008(10) 0.023(11) -0.004(11)
N16 0.009(10) 0.013(10) 0.009(10) 0.002(8) -0.002(8) -0.005(8)
N17 0.010(12) 0.018(12) 0.017(12) 0.002(9) 0.005(9) -0.002(9)
N18 0.033(15) 0.035(15) 0.040(15) 0.001(11) 0.020(11) 0.001(11)
N19 0.047(12) 0.067(13) 0.043(12) -0.012(10) 0.031(11) -0.003(11)
N20 0.045(11) 0.062(12) 0.043(11) -0.011(9) 0.033(9) -0.001(9)
C1 0.030(15) 0.032(15) 0.031(15) 0.002(10) 0.024(12) -0.008(11)
C2 0.046(14) 0.039(13) 0.026(13) -0.003(11) 0.027(11) 0.001(12)
C3 0.042(14) 0.041(13) 0.030(13) -0.003(11) 0.033(11) 0.001(11)
C4 0.017(10) 0.012(10) 0.015(10) -0.002(6) 0.010(7) -0.002(6)
C5 0.047(18) 0.050(19) 0.047(18) 0.004(11) 0.034(13) 0.003(11)
C6 0.022(15) 0.034(15) 0.022(14) 0.002(10) 0.014(11) 0.001(11)
C7 0.035(16) 0.033(16) 0.030(15) 0.003(11) 0.023(12) -0.001(11)
C8 0.039(17) 0.033(16) 0.033(16) 0.001(11) 0.020(12) 0.002(11)
C9 0.037(16) 0.031(16) 0.033(16) 0.004(11) 0.024(12) 0.000(11)
C10 0.055(15) 0.059(15) 0.050(14) -0.001(11) 0.031(11) 0.012(11)
C11 0.058(17) 0.064(16) 0.052(16) 0.001(13) 0.027(14) 0.011(13)
C12 0.047(18) 0.039(17) 0.039(17) -0.001(11) 0.029(13) 0.005(11)
C13 0.047(19) 0.043(18) 0.050(18) -0.001(11) 0.031(13) -0.006(11)
C14 0.015(9) 0.029(9) 0.014(9) 0.001(8) 0.011(8) -0.003(8)
C15 0.015(9) 0.030(10) 0.018(9) 0.000(8) 0.007(8) -0.002(8)
C16 0.014(9) 0.030(9) 0.014(9) 0.002(8) 0.013(8) -0.002(8)
C17 0.013(8) 0.026(9) 0.013(8) 0.001(7) 0.011(6) -0.002(7)
C18 0.030(16) 0.028(15) 0.023(15) -0.003(10) 0.016(11) -0.002(11)
C19 0.019(14) 0.019(13) 0.011(13) 0.001(10) 0.007(10) -0.003(10)
C20 0.033(17) 0.039(17) 0.038(17) 0.003(11) 0.020(12) -0.005(11)
C21 0.033(16) 0.037(16) 0.028(15) -0.008(11) 0.023(12) 0.000(11)
C22 0.033(12) 0.034(12) 0.028(12) -0.001(10) 0.015(10) -0.005(10)
C23 0.024(15) 0.030(15) 0.031(15) -0.001(10) 0.019(11) 0.001(11)
C24 0.028(11) 0.034(11) 0.030(11) 0.005(8) 0.022(8) -0.004(8)
C25 0.05(2) 0.05(2) 0.06(2) 0.003(12) 0.035(14) -0.005(12)
C26 0.022(8) 0.029(9) 0.028(9) 0.003(7) 0.018(7) -0.001(7)
C27 0.025(9) 0.029(9) 0.032(9) 0.001(7) 0.017(7) -0.001(7)
C28 0.025(9) 0.026(9) 0.030(9) 0.005(7) 0.019(7) -0.003(7)
C29 0.018(14) 0.022(14) 0.026(14) 0.001(10) 0.015(11) -0.002(10)
C30 0.038(17) 0.043(18) 0.045(17) -0.002(11) 0.029(13) -0.003(11)
C31 0.032(16) 0.033(16) 0.037(16) -0.005(11) 0.025(12) -0.002(11)
C32 0.019(15) 0.029(15) 0.033(15) 0.000(11) 0.017(11) 0.012(10)
C33 0.038(17) 0.041(17) 0.039(17) 0.003(11) 0.029(13) -0.003(11)
C34 0.035(14) 0.040(14) 0.040(14) 0.002(10) 0.029(11) -0.006(10)
C35 0.039(17) 0.049(17) 0.047(17) 0.003(14) 0.026(15) -0.006(14)
C36 0.032(16) 0.039(17) 0.040(17) 0.001(11) 0.023(12) -0.006(11)
C37 0.023(16) 0.055(19) 0.030(17) -0.008(15) 0.016(14) -0.010(14)
C38 0.06(2) 0.07(2) 0.06(2) -0.010(12) 0.039(15) 0.004(12)
C39 0.023(16) 0.057(19) 0.034(17) -0.010(15) 0.013(14) -0.013(15)
C40 0.017(14) 0.022(14) 0.027(14) -0.007(10) 0.018(11) -0.002(10)
C41 0.028(16) 0.031(15) 0.026(15) 0.009(11) 0.017(11) -0.001(11)
C42 0.038(17) 0.033(16) 0.034(16) 0.000(11) 0.020(12) 0.001(11)
C43 0.006(10) 0.012(10) 0.011(10) 0.000(8) 0.002(9) -0.004(8)
C44 0.029(16) 0.040(16) 0.034(16) 0.001(11) 0.023(12) -0.008(11)
C45 0.028(16) 0.036(16) 0.027(15) 0.010(11) 0.016(12) -0.001(11)
C46 0.005(10) 0.012(10) 0.013(10) 0.001(9) -0.002(9) -0.001(9)
C47 0.004(9) 0.015(9) 0.013(9) 0.001(7) 0.000(7) -0.001(7)
C48 0.027(16) 0.036(16) 0.036(16) 0.007(11) 0.023(12) -0.005(11)
C49 0.023(16) 0.037(16) 0.035(16) 0.003(11) 0.016(12) -0.008(11)
C50 0.035(16) 0.031(16) 0.032(16) -0.003(11) 0.019(12) -0.005(11)
C51 0.027(16) 0.040(16) 0.029(15) 0.004(11) 0.019(12) -0.003(11)
C52 0.043(17) 0.027(15) 0.029(15) 0.000(11) 0.022(12) -0.002(11)
C53 0.013(13) 0.017(13) 0.013(13) -0.004(10) 0.010(10) -0.004(10)
C54 0.029(15) 0.027(15) 0.018(14) 0.002(10) 0.015(11) -0.001(11)
C55 0.015(14) 0.019(13) 0.013(13) 0.008(10) 0.006(10) -0.001(10)
C56 0.035(17) 0.043(18) 0.038(17) -0.003(11) 0.022(13) 0.000(11)
C57 0.037(17) 0.046(17) 0.034(16) -0.004(11) 0.029(13) -0.005(11)
C58 0.046(12) 0.067(13) 0.043(12) -0.011(10) 0.034(11) -0.002(11)
C59 0.045(12) 0.068(13) 0.043(12) -0.011(10) 0.032(11) -0.004(11)
C60 0.044(12) 0.065(13) 0.041(12) -0.011(10) 0.036(11) -0.003(11)
O1W 0.08(2) 0.06(2) 0.07(2) -0.017(16) 0.055(18) 0.012(17)
O3W 0.09(3) 0.05(2) 0.07(2) -0.015(16) 0.044(18) -0.012(18)
O5W 0.11(3) 0.14(3) 0.10(3) 0.00(2) 0.08(2) -0.03(2)
O6W 0.08(3) 0.14(3) 0.11(3) -0.01(2) 0.07(2) 0.01(2)
O7W 0.05(2) 0.047(18) 0.032(17) -0.010(14) 0.024(15) -0.001(15)
O8W 0.026(16) 0.046(17) 0.035(16) -0.021(13) 0.021(13) -0.004(13)
O9W 0.10(3) 0.09(3) 0.11(3) -0.02(2) 0.07(2) -0.02(2)
O10W 0.12(3) 0.14(3) 0.09(3) 0.01(2) 0.08(2) -0.02(2)
O11W 0.073(18) 0.064(17) 0.079(18) 0.011(16) 0.025(16) -0.018(16)
O12W 0.057(17) 0.081(18) 0.079(18) -0.018(16) 0.009(16) 0.000(16)
O13W 0.058(16) 0.074(16) 0.082(16) 0.001(15) 0.021(14) -0.016(14)
O14W 0.09(3) 0.09(2) 0.07(2) -0.010(17) 0.062(19) 0.019(18)
O17W 0.049(19) 0.06(2) 0.07(2) -0.002(16) 0.047(16) -0.011(15)

loop_
_atom_type_symbol
_atom_type_description
_atom_type_scat_dispersion_real
_atom_type_scat_dispersion_imag
_atom_type_scat_source
C C 0.0033 0.0016 'International Tables Vol C Tables 4.2.6.8 and 6.1.1.4'
H H 0.0000 0.0000 'International Tables Vol C Tables 4.2.6.8 and 6.1.1.4'
Cu Cu 0.3201 1.2651 'International Tables Vol C Tables 4.2.6.8 and 6.1.1.4'
N N 0.0061 0.0033 'International Tables Vol C Tables 4.2.6.8 and 6.1.1.4'
O O 0.0106 0.0060 'International Tables Vol C Tables 4.2.6.8 and 6.1.1.4'
P P 0.1023 0.0942 'International Tables Vol C Tables 4.2.6.8 and 6.1.1.4'
Cl Cl 0.0033 0.0016 'International Tables Vol C Tables 4.2.6.8 and 6.1.1.4'
W W -0.8490 6.8722 'International Tables Vol C Tables 4.2.6.8 and 6.1.1.4'
Na Na 0.0362 0.0249 'International Tables Vol C Tables 4.2.6.8 and 6.1.1.4'

loop_
_geom_angle_atom_site_label_1
_geom_angle_atom_site_label_2
_geom_angle_atom_site_label_3
_geom_angle
_geom_angle_site_symmetry_1
_geom_angle_site_symmetry_3
_geom_angle_publ_flag
O54 W1 O21 101.4(15) . . ?
O54 W1 O89 101.0(16) . . ?
O21 W1 O89 157.1(13) . . ?
O54 W1 O72 98.7(16) . . ?
O21 W1 O72 90.5(14) . . ?
O89 W1 O72 90.4(15) . . ?
O54 W1 O66 92.1(16) . . ?
O21 W1 O66 86.8(13) . . ?
O89 W1 O66 88.1(14) . . ?
O72 W1 O66 169.2(13) . . ?
O54 W1 O11 172.8(16) . . ?
O21 W1 O11 83.6(12) . . ?
O89 W1 O11 73.7(12) . . ?
O72 W1 O11 86.4(13) . . ?
O66 W1 O11 82.9(13) . . ?
O47 W2 O39 96.3(14) . . ?
O47 W2 O53 92.9(14) . . ?
O39 W2 O53 91.8(13) . . ?
O47 W2 O16 99.3(13) . . ?
O39 W2 O16 88.1(13) . . ?
O53 W2 O16 167.7(12) . . ?
O47 W2 O43 103.5(14) . . ?
O39 W2 O43 160.1(13) . . ?
O53 W2 O43 85.9(13) . . ?
O16 W2 O43 90.1(12) . . ?
O47 W2 O79 169.8(14) . . ?
O39 W2 O79 74.6(12) . . ?
O53 W2 O79 82.9(12) . . ?
O16 W2 O79 85.2(12) . . ?
O43 W2 O79 85.5(12) . . ?
O37 W3 O14 98.4(16) . . ?
O37 W3 O41 105.5(15) . . ?
O14 W3 O41 85.4(13) . . ?
O37 W3 O39 97.0(15) . . ?
O14 W3 O39 92.2(13) . . ?
O41 W3 O39 157.6(13) . . ?
O37 W3 O13 94.4(16) . . ?
O14 W3 O13 166.7(14) . . ?
O41 W3 O13 87.7(13) . . ?
O39 W3 O13 89.8(12) . . ?
O37 W3 O79 168.8(14) . . ?
O14 W3 O79 82.3(13) . . ?
O41 W3 O79 85.7(12) . . ?
O39 W3 O79 71.9(12) . . ?
O13 W3 O79 85.8(12) . . ?
O91 W4 O23 103.5(16) . . ?
O91 W4 O75 98.1(15) . . ?
O23 W4 O75 158.4(13) . . ?
O91 W4 O103 97.7(16) . . ?
O23 W4 O103 84.0(13) . . ?
O75 W4 O103 91.9(13) . . ?
O91 W4 O95 96.2(17) . . ?
O23 W4 O95 88.0(14) . . ?
O75 W4 O95 91.0(14) . . ?
O103 W4 O95 165.2(15) . . ?
O91 W4 O56 170.0(15) . . ?
O23 W4 O56 86.3(12) . . ?
O75 W4 O56 72.1(12) . . ?
O103 W4 O56 81.1(13) . . ?
O95 W4 O56 86.1(14) . . ?
O76 W5 O27 98.6(13) . . ?
O76 W5 O13 99.2(14) . . ?
O27 W5 O13 91.4(12) . . ?
O76 W5 O25 100.8(14) . . ?
O27 W5 O25 160.2(13) . . ?
O13 W5 O25 89.5(12) . . ?
O76 W5 O103 93.9(14) . . ?
O27 W5 O103 84.0(13) . . ?
O13 W5 O103 166.6(14) . . ?
O25 W5 O103 90.7(13) . . ?
O76 W5 O80 172.6(12) . . ?
O27 W5 O80 87.1(12) . . ?
O13 W5 O80 85.3(13) . . ?
O25 W5 O80 73.2(12) . . ?
O103 W5 O80 81.9(12) . . ?
O70 W6 O96 97.6(14) . . ?
O70 W6 O12 103.6(13) . . ?
O96 W6 O12 86.3(13) . . ?
O70 W6 O89 101.1(13) . . ?
O96 W6 O89 90.6(13) . . ?
O12 W6 O89 155.3(14) . . ?
O70 W6 O15 96.7(13) . . ?
O96 W6 O15 165.4(13) . . ?
O12 W6 O15 87.4(12) . . ?
O89 W6 O15 89.6(13) . . ?
O70 W6 O11 172.4(12) . . ?
O96 W6 O11 81.3(13) . . ?
O12 W6 O11 83.9(12) . . ?
O89 W6 O11 71.4(12) . . ?
O15 W6 O11 85.0(12) . . ?
O97 W7 O22 104.2(14) . . ?
O97 W7 O25 99.8(14) . . ?
O22 W7 O25 156.0(13) . . ?
O97 W7 O17 94.8(13) . . ?
O22 W7 O17 84.2(14) . . ?
O25 W7 O17 92.5(13) . . ?
O97 W7 O16 98.9(13) . . ?
O22 W7 O16 86.6(14) . . ?
O25 W7 O16 91.1(13) . . ?
O17 W7 O16 165.1(12) . . ?
O97 W7 O80 172.7(14) . . ?
O22 W7 O80 82.9(12) . . ?
O25 W7 O80 73.2(11) . . ?
O17 W7 O80 83.8(12) . . ?
O16 W7 O80 83.4(11) . . ?
O99 W8 O104 101.5(14) . . ?
O99 W8 O20 98.4(13) . . ?
O104 W8 O20 89.8(14) . . ?
O99 W8 O14 96.8(14) . . ?
O104 W8 O14 87.8(14) . . ?
O20 W8 O14 164.8(14) . . ?
O99 W8 O71 98.6(13) . . ?
O104 W8 O71 159.9(13) . . ?
O20 W8 O71 87.6(13) . . ?
O14 W8 O71 89.6(13) . . ?
O99 W8 O44 171.5(12) . . ?
O104 W8 O44 86.7(12) . . ?
O20 W8 O44 83.6(12) . . ?
O14 W8 O44 81.3(13) . . ?
O71 W8 O44 73.2(12) . . ?
O68 W9 O32 101.0(17) . . ?
O68 W9 O40 99.8(16) . . ?
O32 W9 O40 159.2(13) . . ?
O68 W9 O18 95.9(15) . . ?
O32 W9 O18 87.2(14) . . ?
O40 W9 O18 90.4(14) . . ?
O68 W9 O102 98.6(15) . . ?
O32 W9 O102 90.6(12) . . ?
O40 W9 O102 86.6(12) . . ?
O18 W9 O102 165.5(12) . . ?
O68 W9 O36 172.2(16) . . ?
O32 W9 O36 86.7(12) . . ?
O40 W9 O36 72.6(12) . . ?
O18 W9 O36 83.0(12) . . ?
O102 W9 O36 82.5(12) . . ?
O33 W10 O34 103.7(15) . . ?
O33 W10 O72 94.7(16) . . ?
O34 W10 O72 86.0(14) . . ?
O33 W10 O26 96.8(15) . . ?
O34 W10 O26 159.3(12) . . ?
O72 W10 O26 90.1(15) . . ?
O33 W10 O18 99.3(15) . . ?
O34 W10 O18 86.4(13) . . ?
O72 W10 O18 165.3(13) . . ?
O26 W10 O18 92.6(14) . . ?
O33 W10 O77 169.3(15) . . ?
O34 W10 O77 86.9(12) . . ?
O72 W10 O77 84.8(12) . . ?
O26 W10 O77 72.6(12) . . ?
O18 W10 O77 82.2(12) . . ?
O46 W11 O28 103.4(16) . . ?
O46 W11 O26 97.3(15) . . ?
O28 W11 O26 159.0(14) . . ?
O46 W11 O15 97.9(17) . . ?
O28 W11 O15 91.1(13) . . ?
O26 W11 O15 89.2(13) . . ?
O46 W11 O92 94.7(18) . . ?
O28 W11 O92 84.6(14) . . ?
O26 W11 O92 90.6(14) . . ?
O15 W11 O92 167.2(14) . . ?
O46 W11 O77 170.9(15) . . ?
O28 W11 O77 84.4(13) . . ?
O26 W11 O77 74.7(12) . . ?
O15 W11 O77 86.4(12) . . ?
O92 W11 O77 81.2(13) . . ?
O49 W12 O29 102.0(16) . . ?
O49 W12 O102 99.5(14) . . ?
O29 W12 O102 89.5(14) . . ?
O49 W12 O87 94.4(14) . . ?
O29 W12 O87 86.1(15) . . ?
O102 W12 O87 166.0(13) . . ?
O49 W12 O74 98.0(15) . . ?
O29 W12 O74 160.0(13) . . ?
O102 W12 O74 88.5(13) . . ?
O87 W12 O74 91.1(14) . . ?
O49 W12 O85 170.7(15) . . ?
O29 W12 O85 86.7(13) . . ?
O102 W12 O85 83.7(13) . . ?
O87 W12 O85 82.7(12) . . ?
O74 W12 O85 73.3(12) . . ?
O57 W13 O24 101.2(15) . . ?
O57 W13 O93 96.7(14) . . ?
O24 W13 O93 90.1(14) . . ?
O57 W13 O75 99.4(14) . . ?
O24 W13 O75 159.1(13) . . ?
O93 W13 O75 90.9(13) . . ?
O57 W13 O17 95.9(13) . . ?
O24 W13 O17 84.2(13) . . ?
O93 W13 O17 167.0(12) . . ?
O75 W13 O17 90.3(12) . . ?
O57 W13 O56 173.1(14) . . ?
O24 W13 O56 85.6(13) . . ?
O93 W13 O56 84.7(12) . . ?
O75 W13 O56 73.8(11) . . ?
O17 W13 O56 83.3(11) . . ?
O48 W14 O69 96.7(14) . . ?
O48 W14 O71 94.4(16) . . ?
O69 W14 O71 89.4(13) . . ?
O48 W14 O35 105.7(16) . . ?
O69 W14 O35 87.3(12) . . ?
O71 W14 O35 159.9(11) . . ?
O48 W14 O53 97.9(14) . . ?
O69 W14 O53 165.2(12) . . ?
O71 W14 O53 92.2(13) . . ?
O35 W14 O53 86.3(12) . . ?
O48 W14 O44 168.7(16) . . ?
O69 W14 O44 84.9(12) . . ?
O71 W14 O44 74.4(12) . . ?
O35 W14 O44 85.5(11) . . ?
O53 W14 O44 81.3(12) . . ?
O51 W15 O30 100.0(14) . . ?
O51 W15 O95 96.4(16) . . ?
O30 W15 O95 90.1(14) . . ?
O51 W15 O52 102.1(14) . . ?
O30 W15 O52 157.7(12) . . ?
O95 W15 O52 90.8(14) . . ?
O51 W15 O87 95.2(14) . . ?
O30 W15 O87 85.2(13) . . ?
O95 W15 O87 168.0(15) . . ?
O52 W15 O87 89.5(14) . . ?
O51 W15 O86 173.3(15) . . ?
O30 W15 O86 85.8(11) . . ?
O95 W15 O86 87.0(14) . . ?
O52 W15 O86 72.0(12) . . ?
O87 W15 O86 81.7(12) . . ?
O38 W16 O63 101.5(13) . . ?
O38 W16 O40 99.3(13) . . ?
O63 W16 O40 159.2(13) . . ?
O38 W16 O105 96.3(13) . . ?
O63 W16 O105 85.4(12) . . ?
O40 W16 O105 90.9(13) . . ?
O38 W16 O92 97.9(14) . . ?
O63 W16 O92 85.0(13) . . ?
O40 W16 O92 93.6(13) . . ?
O105 W16 O92 164.1(14) . . ?
O38 W16 O36 171.5(12) . . ?
O63 W16 O36 87.0(12) . . ?
O40 W16 O36 72.2(12) . . ?
O105 W16 O36 83.9(12) . . ?
O92 W16 O36 83.0(13) . . ?
O65 W17 O52 97.8(14) . . ?
O65 W17 O73 102.5(14) . . ?
O52 W17 O73 159.8(13) . . ?
O65 W17 O93 97.3(15) . . ?
O52 W17 O93 89.5(13) . . ?
O73 W17 O93 88.3(13) . . ?
O65 W17 O19 97.1(14) . . ?
O52 W17 O19 89.0(12) . . ?
O73 W17 O19 88.2(12) . . ?
O93 W17 O19 165.5(12) . . ?
O65 W17 O86 171.3(13) . . ?
O52 W17 O86 73.6(12) . . ?
O73 W17 O86 86.2(12) . . ?
O93 W17 O86 82.1(12) . . ?
O19 W17 O86 83.7(12) . . ?
O64 W18 O58 102.2(17) . . ?
O64 W18 O105 97.7(16) . . ?
O58 W18 O105 89.9(13) . . ?
O64 W18 O74 96.9(17) . . ?
O58 W18 O74 160.9(13) . . ?
O105 W18 O74 88.0(12) . . ?
O64 W18 O19 95.8(16) . . ?
O58 W18 O19 90.4(13) . . ?
O105 W18 O19 166.1(12) . . ?
O74 W18 O19 87.2(12) . . ?
O64 W18 O85 170.7(17) . . ?
O58 W18 O85 87.1(13) . . ?
O105 W18 O85 82.4(12) . . ?
O74 W18 O85 73.9(12) . . ?
O19 W18 O85 83.8(12) . . ?
O55 W19 O31 102.8(18) . . ?
O55 W19 O20 98.0(15) . . ?
O31 W19 O20 87.3(12) . . ?
O55 W19 O66 93.1(15) . . ?
O31 W19 O66 84.5(13) . . ?
O20 W19 O66 167.4(13) . . ?
O55 W19 O59 99.7(18) . . ?
O31 W19 O59 157.4(14) . . ?
O20 W19 O59 91.7(13) . . ?
O66 W19 O59 92.2(13) . . ?
O55 W19 O42 174.4(17) . . ?
O31 W19 O42 82.7(12) . . ?
O20 W19 O42 83.3(12) . . ?
O66 W19 O42 86.2(13) . . ?
O59 W19 O42 74.7(12) . . ?
O107 W20 O45 102.0(15) . . ?
O107 W20 O59 98.2(14) . . ?
O45 W20 O59 159.7(14) . . ?
O107 W20 O69 94.9(15) . . ?
O45 W20 O69 89.9(15) . . ?
O59 W20 O69 86.9(13) . . ?
O107 W20 O96 101.6(16) . . ?
O45 W20 O96 87.4(14) . . ?
O59 W20 O96 90.0(13) . . ?
O69 W20 O96 163.5(13) . . ?
O107 W20 O42 170.6(13) . . ?
O45 W20 O42 86.8(14) . . ?
O59 W20 O42 72.8(12) . . ?
O69 W20 O42 81.9(11) . . ?
O96 W20 O42 81.7(12) . . ?
O50 W21 O1 99.2(16) . . ?
O50 W21 O5 98.5(13) . . ?
O1 W21 O5 88.9(13) . . ?
O50 W21 O30 95.1(16) . . ?
O1 W21 O30 165.6(12) . . ?
O5 W21 O30 88.0(12) . . ?
O50 W21 O29 95.9(14) . . ?
O1 W21 O29 92.6(14) . . ?
O5 W21 O29 165.1(13) . . ?
O30 W21 O29 87.0(13) . . ?
O50 W21 O84 177.9(16) . . ?
O1 W21 O84 82.7(12) . . ?
O5 W21 O84 82.3(12) . . ?
O30 W21 O84 83.0(11) . . ?
O29 W21 O84 83.2(12) . . ?
O50 W21 Na1 134.7(14) . . ?
O1 W21 Na1 52.4(11) . . ?
O5 W21 Na1 53.2(12) . . ?
O30 W21 Na1 115.4(10) . . ?
O29 W21 Na1 117.3(12) . . ?
O84 W21 Na1 47.3(10) . . ?
O88 W22 O2 98.4(14) . . ?
O88 W22 O34 95.5(13) . . ?
O2 W22 O34 91.8(14) . . ?
O88 W22 O1 99.0(13) . . ?
O2 W22 O1 87.1(14) . . ?
O34 W22 O1 165.5(12) . . ?
O88 W22 O32 97.1(13) . . ?
O2 W22 O32 164.5(12) . . ?
O34 W22 O32 88.3(11) . . ?
O1 W22 O32 89.0(12) . . ?
O88 W22 O98 179.2(13) . . ?
O2 W22 O98 82.4(12) . . ?
O34 W22 O98 84.2(11) . . ?
O1 W22 O98 81.3(11) . . ?
O32 W22 O98 82.2(11) . . ?
O88 W22 Na1 133.7(12) . . ?
O2 W22 Na1 52.3(12) . . ?
O34 W22 Na1 117.5(10) . . ?
O1 W22 Na1 51.5(10) . . ?
O32 W22 Na1 114.4(10) . . ?
O98 W22 Na1 47.1(10) . . ?
O110 W23 O3 100.6(15) . . ?
O110 W23 O31 96.6(15) . . ?
O3 W23 O31 93.5(13) . . ?
O110 W23 O2 99.0(15) . . ?
O3 W23 O2 88.9(15) . . ?
O31 W23 O2 163.5(14) . . ?
O110 W23 O21 96.0(14) . . ?
O3 W23 O21 163.4(13) . . ?
O31 W23 O21 84.2(12) . . ?
O2 W23 O21 88.8(14) . . ?
O110 W23 O67 177.4(13) . . ?
O3 W23 O67 81.2(12) . . ?
O31 W23 O67 81.3(12) . . ?
O2 W23 O67 82.9(11) . . ?
O21 W23 O67 82.3(11) . . ?
O110 W23 Na1 136.4(13) . . ?
O3 W23 Na1 51.6(12) . . ?
O31 W23 Na1 115.6(11) . . ?
O2 W23 Na1 54.5(12) . . ?
O21 W23 Na1 114.9(11) . . ?
O67 W23 Na1 46.2(10) . . ?
O100 W24 O4 100.6(15) . . ?
O100 W24 O41 98.3(14) . . ?
O4 W24 O41 94.4(14) . . ?
O100 W24 O3 97.4(14) . . ?
O4 W24 O3 87.4(14) . . ?
O41 W24 O3 163.5(14) . . ?
O100 W24 O104 93.6(14) . . ?
O4 W24 O104 165.4(14) . . ?
O41 W24 O104 86.9(14) . . ?
O3 W24 O104 87.3(14) . . ?
O100 W24 O81 174.9(13) . . ?
O4 W24 O81 83.6(12) . . ?
O41 W24 O81 84.2(12) . . ?
O3 W24 O81 79.7(12) . . ?
O104 W24 O81 82.0(11) . . ?
O100 W24 Na1 133.8(12) . . ?
O4 W24 Na1 52.5(12) . . ?
O41 W24 Na1 118.2(11) . . ?
O3 W24 Na1 51.3(12) . . ?
O104 W24 Na1 114.3(12) . . ?
O81 W24 Na1 47.1(9) . . ?
O90 W25 O5 100.8(14) . . ?
O90 W25 O23 97.0(15) . . ?
O5 W25 O23 91.1(13) . . ?
O90 W25 O4 98.4(15) . . ?
O5 W25 O4 87.6(14) . . ?
O23 W25 O4 164.5(13) . . ?
O90 W25 O27 94.7(14) . . ?
O5 W25 O27 164.5(12) . . ?
O23 W25 O27 87.0(12) . . ?
O4 W25 O27 90.1(12) . . ?
O90 W25 O60 178.4(14) . . ?
O5 W25 O60 80.7(11) . . ?
O23 W25 O60 82.6(12) . . ?
O4 W25 O60 81.9(12) . . ?
O27 W25 O60 83.7(11) . . ?
O90 W25 Na1 134.6(12) . . ?
O5 W25 Na1 52.3(12) . . ?
O23 W25 Na1 116.7(12) . . ?
O4 W25 Na1 51.5(12) . . ?
O27 W25 Na1 115.4(10) . . ?
O60 W25 Na1 46.7(9) . . ?
W21 O1 W22 159.1(18) . . ?
W21 O1 Na1 97.1(13) . . ?
W22 O1 Na1 96.8(13) . . ?
W22 O2 W23 160(2) . . ?
W22 O2 Na1 97.5(15) . . ?
W23 O2 Na1 93.3(15) . . ?
W24 O3 W23 160(2) . . ?
W24 O3 Na1 97.7(15) . . ?
W23 O3 Na1 97.1(15) . . ?
W24 O4 W25 157.7(19) . . ?
W24 O4 Na1 97.3(15) . . ?
W25 O4 Na1 96.5(15) . . ?
W21 O5 W25 161.4(19) . . ?
W21 O5 Na1 96.0(14) . . ?
W25 O5 Na1 96.9(14) . . ?
O29 W21A O32 93.9(14) . . ?
O34 W22A O21 96.0(13) . . ?
O31 W23A O104 94.4(14) . . ?
O31 W23A O110 72.1(12) . . ?
O104 W23A O110 146.2(14) . . ?
O41 W24A O27 95.1(13) . . ?
O23 W25A O30 95.8(12) . . ?
O23 W25A O90 70.9(12) . . ?
O30 W25A O90 148.3(13) . . ?
O106 W26 O6 98.8(16) . . ?
O106 W26 O12 97.9(14) . . ?
O6 W26 O12 92.3(15) . . ?
O106 W26 O10 98.7(14) . . ?
O6 W26 O10 84.8(16) . . ?
O12 W26 O10 163.4(14) . . ?
O106 W26 O45 96.8(15) . . ?
O6 W26 O45 163.9(16) . . ?
O12 W26 O45 89.2(14) . . ?
O10 W26 O45 89.2(15) . . ?
O106 W26 O83 179.1(15) . . ?
O6 W26 O83 81.5(15) . . ?
O12 W26 O83 82.9(12) . . ?
O10 W26 O83 80.5(13) . . ?
O45 W26 O83 82.8(14) . . ?
O108 W27 O7 96.9(14) . . ?
O108 W27 O28 96.3(14) . . ?
O7 W27 O28 166.6(13) . . ?
O108 W27 O63 96.8(13) . . ?
O7 W27 O63 92.9(13) . . ?
O28 W27 O63 87.6(12) . . ?
O108 W27 O6 97.5(15) . . ?
O7 W27 O6 85.8(16) . . ?
O28 W27 O6 90.5(15) . . ?
O63 W27 O6 165.7(15) . . ?
O108 W27 O78 176.9(12) . . ?
O7 W27 O78 86.2(12) . . ?
O28 W27 O78 80.6(12) . . ?
O63 W27 O78 82.7(12) . . ?
O6 W27 O78 83.0(14) . . ?
O109 W28 O8 99.1(14) . . ?
O109 W28 O7 98.0(16) . . ?
O8 W28 O7 91.4(14) . . ?
O109 W28 O73 96.4(15) . . ?
O8 W28 O73 91.2(13) . . ?
O7 W28 O73 164.8(13) . . ?
O109 W28 O58 96.1(14) . . ?
O8 W28 O58 164.8(13) . . ?
O7 W28 O58 86.8(13) . . ?
O73 W28 O58 86.8(12) . . ?
O109 W28 O62 176.1(14) . . ?
O8 W28 O62 84.4(12) . . ?
O7 W28 O62 83.3(12) . . ?
O73 W28 O62 82.0(11) . . ?
O58 W28 O62 80.3(12) . . ?
O94 W29 O9 97.3(15) . . ?
O94 W29 O22 98.4(14) . . ?
O9 W29 O22 93.7(16) . . ?
O94 W29 O8 96.0(13) . . ?
O9 W29 O8 88.1(15) . . ?
O22 W29 O8 165.1(13) . . ?
O94 W29 O24 98.0(14) . . ?
O9 W29 O24 164.6(15) . . ?
O22 W29 O24 85.8(14) . . ?
O8 W29 O24 88.6(14) . . ?
O94 W29 O61 178.8(13) . . ?
O9 W29 O61 83.6(13) . . ?
O22 W29 O61 80.7(12) . . ?
O8 W29 O61 84.7(11) . . ?
O24 W29 O61 81.1(12) . . ?
O101 W30 O35 96.8(12) . . ?
O101 W30 O43 94.7(13) . . ?
O35 W30 O43 89.9(12) . . ?
O101 W30 O10 99.9(14) . . ?
O35 W30 O10 94.5(14) . . ?
O43 W30 O10 164.1(14) . . ?
O101 W30 O9 95.1(14) . . ?
O35 W30 O9 168.0(14) . . ?
O43 W30 O9 88.6(15) . . ?
O10 W30 O9 83.9(16) . . ?
O101 W30 O82 176.7(13) . . ?
O35 W30 O82 84.8(11) . . ?
O43 W30 O82 82.4(12) . . ?
O10 W30 O82 82.8(12) . . ?
O9 W30 O82 83.3(13) . . ?
W26 O6 W27 157(2) . . ?
W28 O7 W27 160(2) . . ?
W28 O8 W29 161.8(19) . . ?
W29 O9 W30 157(2) . . ?
W30 O10 W26 154(2) . . ?
O12 W26A O28 99.5(15) . . ?
O12 W26A Na2 114.9(13) . . ?
O28 W26A Na2 112.4(13) . . ?
O63 W27A O58 99.3(15) . . ?
O63 W27A Na2 117.5(12) . . ?
O58 W27A Na2 113.5(13) . . ?
O73 W28A O24 101.8(15) . . ?
O73 W28A Na2 118.8(12) . . ?
O24 W28A Na2 112.2(13) . . ?
O22 W29A O43 98.7(15) . . ?
O22 W29A Na2 115.4(13) . . ?
O43 W29A Na2 111.6(12) . . ?
O35 W30A O45 95.4(15) . . ?
O35 W30A Na2 118.2(12) . . ?
O45 W30A Na2 116.5(13) . . ?
N5 Cu1 N1 173.4(18) . . ?
N5 Cu1 O1W 94.4(19) . . ?
N1 Cu1 O1W 90.1(19) . . ?
N5 Cu1 O47 89.1(15) . 2_444 ?
N1 Cu1 O47 86.2(15) . 2_444 ?
O1W Cu1 O47 176.2(17) . 2_444 ?
N5 Cu1 O46 92.1(16) . . ?
N1 Cu1 O46 93.3(16) . . ?
O1W Cu1 O46 82.2(17) . . ?
O47 Cu1 O46 99.0(13) 2_444 . ?
N5 Cu1 O2W 90(3) . . ?
N1 Cu1 O2W 86(3) . . ?
O1W Cu1 O2W 77(3) . . ?
O47 Cu1 O2W 102(2) 2_444 . ?
O46 Cu1 O2W 159(2) . . ?
N7 Cu2 O3W 93.4(19) 2 . ?
N7 Cu2 N9 174.1(18) 2 . ?
O3W Cu2 N9 92(2) . . ?
N7 Cu2 O68 92.0(15) 2 . ?
O3W Cu2 O68 170(2) . . ?
N9 Cu2 O68 83.2(17) . . ?
N7 Cu2 O76 88.8(14) 2 2_454 ?
O3W Cu2 O76 88.0(17) . 2_454 ?
N9 Cu2 O76 88.6(16) . 2_454 ?
O68 Cu2 O76 100.2(13) . 2_454 ?
N7 Cu2 O4W 94(2) 2 . ?
O3W Cu2 O4W 82(2) . . ?
N9 Cu2 O4W 89(2) . . ?
O68 Cu2 O4W 90.0(18) . . ?
O76 Cu2 O4W 169.4(17) 2_454 . ?
O5W Cu3 N13 96(2) . . ?
O5W Cu3 O55 155(2) . . ?
N13 Cu3 O55 95.0(17) . . ?
O5W Cu3 O6W 93(3) . . ?
N13 Cu3 O6W 162(2) . . ?
O55 Cu3 O6W 84(2) . . ?
O5W Cu3 O94 93(2) . 2_544 ?
N13 Cu3 O94 85.5(14) . 2_544 ?
O55 Cu3 O94 109.5(14) . 2_544 ?
O6W Cu3 O94 78.5(19) . 2_544 ?
N15 Cu4 O8W 175.0(18) 2_645 . ?
N15 Cu4 O71 91.5(16) 2_645 . ?
O8W Cu4 O71 84.4(13) . . ?
N15 Cu4 O57 92.7(16) 2_645 2_544 ?
O8W Cu4 O57 89.3(14) . 2_544 ?
O71 Cu4 O57 147.3(13) . 2_544 ?
N15 Cu4 O7W 93.5(18) 2_645 . ?
O8W Cu4 O7W 90.6(16) . . ?
O71 Cu4 O7W 109.9(14) . . ?
O57 Cu4 O7W 102.1(13) 2_544 . ?
O10W Cu5 N17 176(2) . . ?
O10W Cu5 O9W 83(3) . . ?
N17 Cu5 O9W 93(2) . . ?
O10W Cu5 O74 89.2(19) . 2_554 ?
N17 Cu5 O74 93.2(14) . 2_554 ?
O9W Cu5 O74 124.6(18) . 2_554 ?
O10W Cu5 O54 90(2) . . ?
N17 Cu5 O54 90.3(14) . . ?
O9W Cu5 O54 92.7(19) . . ?
O74 Cu5 O54 142.2(14) 2_554 . ?
O12W Cu6 N19 94(2) . 1_656 ?
O12W Cu6 O11W 167(2) . . ?
N19 Cu6 O11W 98(2) 1_656 . ?
O12W Cu6 O13W 87(2) . . ?
N19 Cu6 O13W 179(2) 1_656 . ?
O11W Cu6 O13W 81(2) . . ?
O12W Cu6 O65 81(2) . . ?
N19 Cu6 O65 98.9(17) 1_656 . ?
O11W Cu6 O65 92(2) . . ?
O13W Cu6 O65 81(2) . . ?
O12W Cu6 O88 86(2) . 2 ?
N19 Cu6 O88 90.7(16) 1_656 2 ?
O11W Cu6 O88 99(2) . 2 ?
O13W Cu6 O88 90(2) . 2 ?
O65 Cu6 O88 164.2(12) . 2 ?
O67 P1 O11 109.2(17) . . ?
O67 P1 O83 108.9(17) . . ?
O11 P1 O83 109.4(18) . . ?
O67 P1 O42 107.6(16) . . ?
O11 P1 O42 111.8(18) . . ?
O83 P1 O42 109.9(18) . . ?
O98 P2 O78 113.1(15) . . ?
O98 P2 O77 106.9(18) . . ?
O78 P2 O77 108.9(17) . . ?
O98 P2 O36 109.4(17) . . ?
O78 P2 O36 107.7(16) . . ?
O77 P2 O36 111.0(17) . . ?
O62 P3 O84 110.7(18) . . ?
O62 P3 O86 107.7(18) . . ?
O84 P3 O86 108.2(18) . . ?
O62 P3 O85 109.8(18) . . ?
O84 P3 O85 108.6(19) . . ?
O86 P3 O85 111.9(18) . . ?
O60 P4 O61 109.9(16) . . ?
O60 P4 O80 110.0(17) . . ?
O61 P4 O80 108.5(17) . . ?
O60 P4 O56 107.7(16) . . ?
O61 P4 O56 109.8(17) . . ?
O80 P4 O56 111.0(17) . . ?
O81 P5 O44 110.7(17) . . ?
O81 P5 O82 110.0(16) . . ?
O44 P5 O82 110.3(18) . . ?
O81 P5 O79 109.1(17) . . ?
O44 P5 O79 109.2(18) . . ?
O82 P5 O79 107.5(17) . . ?
O23W Na1 O67 86.0(19) . . ?
O23W Na1 O81 83.3(19) . . ?
O67 Na1 O81 71.6(13) . . ?
O23W Na1 O60 78.9(18) . . ?
O67 Na1 O60 141.9(18) . . ?
O81 Na1 O60 72.0(13) . . ?
O23W Na1 O84 78(2) . . ?
O67 Na1 O84 140.0(19) . . ?
O81 Na1 O84 140.6(18) . . ?
O60 Na1 O84 70.4(13) . . ?
O23W Na1 O98 84(2) . . ?
O67 Na1 O98 70.4(13) . . ?
O81 Na1 O98 140.7(17) . . ?
O60 Na1 O98 140.7(19) . . ?
O84 Na1 O98 71.5(14) . . ?
O23W Na1 O3 133(2) . . ?
O67 Na1 O3 58.5(12) . . ?
O81 Na1 O3 58.0(12) . . ?
O60 Na1 O3 109.4(17) . . ?
O84 Na1 O3 148.9(18) . . ?
O98 Na1 O3 108.2(15) . . ?
O23W Na1 O4 130(2) . . ?
O67 Na1 O4 109.2(17) . . ?
O81 Na1 O4 59.3(12) . . ?
O60 Na1 O4 59.5(12) . . ?
O84 Na1 O4 109.1(15) . . ?
O98 Na1 O4 146.0(18) . . ?
O3 Na1 O4 53.2(12) . . ?
O23W Na1 O1 127(2) . . ?
O67 Na1 O1 109.3(15) . . ?
O81 Na1 O1 149.3(19) . . ?
O60 Na1 O1 107.7(15) . . ?
O84 Na1 O1 57.4(12) . . ?
O98 Na1 O1 57.4(11) . . ?
O3 Na1 O1 95.3(15) . . ?
O4 Na1 O1 93.3(14) . . ?
O23W Na1 O5 125(2) . . ?
O67 Na1 O5 149.5(19) . . ?
O81 Na1 O5 110.1(16) . . ?
O60 Na1 O5 57.4(11) . . ?
O84 Na1 O5 57.1(11) . . ?
O98 Na1 O5 107.8(15) . . ?
O3 Na1 O5 95.6(15) . . ?
O4 Na1 O5 54.5(11) . . ?
O1 Na1 O5 53.2(10) . . ?
O23W Na1 O2 133(2) . . ?
O67 Na1 O2 58.9(12) . . ?
O81 Na1 O2 110.1(17) . . ?
O60 Na1 O2 147.9(18) . . ?
O84 Na1 O2 107.9(16) . . ?
O98 Na1 O2 56.5(11) . . ?
O3 Na1 O2 55.0(12) . . ?
O4 Na1 O2 93.2(15) . . ?
O1 Na1 O2 53.6(11) . . ?
O5 Na1 O2 94.0(14) . . ?
O23W Na1 W23 123.5(18) . . ?
O67 Na1 W23 37.5(8) . . ?
O81 Na1 W23 78.7(12) . . ?
O60 Na1 W23 140.6(17) . . ?
O84 Na1 W23 140.1(15) . . ?
O98 Na1 W23 77.7(11) . . ?
O3 Na1 W23 31.3(7) . . ?
O4 Na1 W23 83.2(12) . . ?
O1 Na1 W23 84.8(11) . . ?
O5 Na1 W23 112.0(14) . . ?
O2 Na1 W23 32.2(8) . . ?
O24W Na2 O62 81.6(18) . . ?
O24W Na2 O83 87.4(19) . . ?
O62 Na2 O83 142.6(19) . . ?
O24W Na2 O61 78.3(18) . . ?
O62 Na2 O61 73.0(14) . . ?
O83 Na2 O61 139.3(19) . . ?
O24W Na2 O78 87.9(18) . . ?
O62 Na2 O78 72.1(13) . . ?
O83 Na2 O78 71.8(14) . . ?
O61 Na2 O78 144.0(18) . . ?
O24W Na2 O82 82.2(18) . . ?
O62 Na2 O82 141.4(19) . . ?
O83 Na2 O82 71.0(14) . . ?
O61 Na2 O82 69.5(13) . . ?
O78 Na2 O82 141.7(18) . . ?
O24W Na2 W30A 119.8(19) . . ?
O62 Na2 W30A 158.4(17) . . ?
O83 Na2 W30A 49.5(10) . . ?
O61 Na2 W30A 106.5(13) . . ?
O78 Na2 W30A 109.3(14) . . ?
O82 Na2 W30A 48.5(9) . . ?
O24W Na2 W28A 114.9(18) . . ?
O62 Na2 W28A 48.8(10) . . ?
O83 Na2 W28A 157.7(17) . . ?
O61 Na2 W28A 51.8(9) . . ?
O78 Na2 W28A 108.1(14) . . ?
O82 Na2 W28A 109.6(13) . . ?
W30A Na2 W28A 113.2(11) . . ?
O24W Na2 W27A 120.5(18) . . ?
O62 Na2 W27A 51.6(10) . . ?
O83 Na2 W27A 107.4(15) . . ?
O61 Na2 W27A 112.8(14) . . ?
O78 Na2 W27A 47.9(9) . . ?
O82 Na2 W27A 157.3(16) . . ?
W30A Na2 W27A 112.4(12) . . ?
W28A Na2 W27A 63.0(8) . . ?
O24W Na2 W26A 123.2(19) . . ?
O62 Na2 W26A 110.3(15) . . ?
O83 Na2 W26A 48.8(10) . . ?
O61 Na2 W26A 158.4(16) . . ?
O78 Na2 W26A 49.3(9) . . ?
O82 Na2 W26A 107.9(14) . . ?
W30A Na2 W26A 62.2(8) . . ?
W28A Na2 W26A 113.3(11) . . ?
W27A Na2 W26A 61.1(8) . . ?
O24W Na2 W29A 114.8(19) . . ?
O62 Na2 W29A 107.5(14) . . ?
O83 Na2 W29A 109.6(14) . . ?
O61 Na2 W29A 47.6(9) . . ?
O78 Na2 W29A 157.2(16) . . ?
O82 Na2 W29A 50.3(9) . . ?
W30A Na2 W29A 62.4(7) . . ?
W28A Na2 W29A 61.7(7) . . ?
W27A Na2 W29A 113.2(11) . . ?
W26A Na2 W29A 113.4(11) . . ?
P1 O11 W1 127.0(17) . . ?
P1 O11 W6 125.1(16) . . ?
W1 O11 W6 92.0(11) . . ?
W6 O12 W26 149.4(18) . . ?
W6 O12 W26A 140.7(17) . . ?
W5 O13 W3 158.5(17) . . ?
W3 O14 W8 149.5(17) . . ?
W11 O15 W6 157.7(16) . . ?
W2 O16 W7 160.2(18) . . ?
W7 O17 W13 151.0(17) . . ?
W9 O18 W10 150.7(19) . . ?
W18 O19 W17 145.0(16) . . ?
W8 O20 W19 161.4(17) . . ?
W1 O21 W23 151.2(16) . . ?
W1 O21 W22A 138.9(17) . . ?
W7 O22 W29 152.6(18) . . ?
W7 O22 W29A 144(2) . . ?
W4 O23 W25 149.9(16) . . ?
W4 O23 W25A 143.9(17) . . ?
W13 O24 W29 152(2) . . ?
W13 O24 W28A 133.5(18) . . ?
W7 O25 W5 120.2(15) . . ?
W11 O26 W10 119.3(16) . . ?
W5 O27 W25 149.1(17) . . ?
W5 O27 W24A 138.6(15) . . ?
W11 O28 W27 151.7(18) . . ?
W11 O28 W26A 138.6(19) . . ?
W12 O29 W21 149.3(19) . . ?
W12 O29 W21A 144.4(19) . . ?
W15 O30 W21 149.4(16) . . ?
W15 O30 W25A 139.6(15) . . ?
W19 O31 W23 155.6(19) . . ?
W19 O31 W23A 144.6(17) . . ?
W9 O32 W22 149.1(16) . . ?
W9 O32 W21A 142.0(16) . . ?
W10 O34 W22 145.5(17) . . ?
W10 O34 W22A 143.9(16) . . ?
W30 O35 W14 147.3(15) . . ?
W14 O35 W30A 139.8(15) . . ?
P2 O36 W9 125.1(16) . . ?
P2 O36 W16 123.5(17) . . ?
W9 O36 W16 95.1(12) . . ?
W2 O39 W3 119.3(16) . . ?
W9 O40 W16 120.1(15) . . ?
W24 O41 W3 150.5(18) . . ?
W3 O41 W24A 143.2(17) . . ?
P1 O42 W19 125.8(16) . . ?
P1 O42 W20 121.4(17) . . ?
W19 O42 W20 94.8(10) . . ?
W30 O43 W2 148.3(17) . . ?
W2 O43 W29A 135.4(16) . . ?
P5 O44 W8 126.1(18) . . ?
P5 O44 W14 126.1(18) . . ?
W8 O44 W14 94.9(11) . . ?
W20 O45 W26 148(2) . . ?
W20 O45 W30A 141(2) . . ?
W11 O46 Cu1 150(2) . . ?
W2 O47 Cu1 169.7(19) . 2_645 ?
W15 O51 O27W 160(4) . . ?
W17 O52 W15 121.0(15) . . ?
W2 O53 W14 150.6(18) . . ?
W1 O54 Cu5 133(2) . . ?
W19 O55 Cu3 162(2) . . ?
P4 O56 W13 126.3(16) . . ?
P4 O56 W4 124.6(17) . . ?
W13 O56 W4 94.8(11) . . ?
W13 O57 Cu4 136.1(17) . 2_545 ?
W18 O58 W27A 136.8(17) . . ?
W18 O58 W28 148.6(18) . . ?
W20 O59 W19 117.6(15) . . ?
P4 O60 W25 131.2(16) . . ?
P4 O60 Na1 133.1(18) . . ?
W25 O60 Na1 95.6(13) . . ?
P4 O61 W29 131.0(15) . . ?
P4 O61 Na2 131.9(17) . . ?
P3 O62 W28 132(2) . . ?
P3 O62 Na2 133(2) . . ?
W16 O63 W27 148.3(16) . . ?
W16 O63 W27A 140.3(16) . . ?
W17 O65 Cu6 144.7(18) . . ?
W19 O66 W1 146.7(19) . . ?
P1 O67 W23 129.6(16) . . ?
P1 O67 Na1 134.2(19) . . ?
W23 O67 Na1 96.2(14) . . ?
W9 O68 Cu2 173(2) . . ?
W14 O69 W20 158.3(17) . . ?
W14 O71 W8 117.4(14) . . ?
W14 O71 Cu4 120.9(15) . . ?
W8 O71 Cu4 120.1(16) . . ?
W10 O72 W1 160(2) . . ?
W17 O73 W28A 137.6(17) . . ?
W17 O73 W28 150.3(16) . . ?
W18 O74 W12 116.8(14) . . ?
W18 O74 Cu5 120.2(15) . 2 ?
W12 O74 Cu5 118.8(14) . 2 ?
W4 O75 W13 119.2(15) . . ?
W5 O76 Cu2 147.6(16) . 2_655 ?
P2 O77 W11 125.9(19) . . ?
P2 O77 W10 125.7(17) . . ?
W11 O77 W10 93.4(11) . . ?
P2 O78 W27 133.8(16) . . ?
P2 O78 Na2 129.3(17) . . ?
P5 O79 W2 125.8(18) . . ?
P5 O79 W3 124.5(17) . . ?
W2 O79 W3 94.2(11) . . ?
P4 O80 W5 124.7(16) . . ?
P4 O80 W7 123.9(17) . . ?
W5 O80 W7 93.4(11) . . ?
P5 O81 W24 130.7(17) . . ?
P5 O81 Na1 135.1(18) . . ?
W24 O81 Na1 94.2(13) . . ?
P5 O82 W30 132.5(17) . . ?
P5 O82 Na2 129.5(17) . . ?
P1 O83 W26 130.4(18) . . ?
P1 O83 Na2 131(2) . . ?
P3 O84 W21 132.6(17) . . ?
P3 O84 Na1 131.7(18) . . ?
W21 O84 Na1 95.8(13) . . ?
P3 O85 W18 123.9(19) . . ?
P3 O85 W12 123.3(17) . . ?
W18 O85 W12 96.0(12) . . ?
P3 O86 W15 124.7(17) . . ?
P3 O86 W17 124.5(18) . . ?
W15 O86 W17 93.3(11) . . ?
W12 O87 W15 151.6(18) . . ?
W22 O88 Cu6 142.3(17) . 2_554 ?
W1 O89 W6 122.7(17) . . ?
W16 O92 W11 152.4(19) . . ?
W17 O93 W13 161.1(18) . . ?
W29 O94 Cu3 151.7(15) . 2_545 ?
W15 O95 W4 158(2) . . ?
W6 O96 W20 152.1(17) . . ?
P2 O98 W22 132.8(16) . . ?
P2 O98 Na1 130.3(17) . . ?
W22 O98 Na1 96.8(13) . . ?
W12 O102 W9 156.9(18) . . ?
W4 O103 W5 154.3(19) . . ?
W8 O104 W24 148.3(17) . . ?
W8 O104 W23A 141.4(19) . . ?
W16 O105 W18 160.6(17) . . ?
C2 N1 C1 103(4) . . ?
C2 N1 Cu1 127(3) . . ?
C1 N1 Cu1 128(3) . . ?
C2 N2 C3 119(4) . . ?
C2 N2 C4 115(4) . . ?
C3 N2 C4 125(4) . . ?
C11 N3 C12 114(6) . . ?
C11 N3 H3A 122.9 . . ?
C12 N3 H3A 122.9 . . ?
C11 N4 C10 107(5) . . ?
C11 N4 C7 126(5) . . ?
C10 N4 C7 127(4) . . ?
C14 N5 C13 101(3) . . ?
C14 N5 Cu1 132(3) . . ?
C13 N5 Cu1 126(3) . . ?
C14 N6 C15 110(4) . . ?
C14 N6 C16 124(4) . . ?
C15 N6 C16 125(4) . . ?
C23 N7 C24 106(4) . . ?
C23 N7 Cu2 134(4) . 2_554 ?
C24 N7 Cu2 118(3) . 2_554 ?
C22 N8 C23 107(4) . . ?
C22 N8 C19 126(4) . . ?
C23 N8 C19 127(4) . . ?
C26 N9 C25 104(5) . . ?
C26 N9 Cu2 129(4) . . ?
C25 N9 Cu2 126(4) . . ?
C28 N10 C27 132(4) . . ?
C28 N10 C26 127(4) . . ?
C27 N10 C26 101(4) . . ?
C34 N11 C31 134(5) . . ?
C34 N11 C35 102(5) . . ?
C31 N11 C35 125(5) . . ?
C36 N12 C35 106(6) . . ?
C36 N12 H12A 127.2 . . ?
C35 N12 H12A 127.2 . . ?
C38 N13 C37 100(4) . . ?
C38 N13 Cu3 124(3) . . ?
C37 N13 Cu3 135(3) . . ?
C39 N14 C38 113(4) . . ?
C39 N14 C40 126(4) . . ?
C38 N14 C40 121(5) . . ?
C47 N15 C48 111(5) . . ?
C47 N15 Cu4 121(3) . 2_444 ?
C48 N15 Cu4 128(4) . 2_444 ?
C46 N16 C43 128(3) . . ?
C46 N16 C47 103(3) . . ?
C43 N16 C47 129(4) . . ?
C49 N17 C50 108(4) . . ?
C49 N17 Cu5 123(3) . . ?
C50 N17 Cu5 129(3) . . ?
C50 N18 C51 112(5) . . ?
C50 N18 C52 122(5) . . ?
C51 N18 C52 125(4) . . ?
C60 N19 C59 113(4) . . ?
C60 N19 Cu6 125(4) . 1_454 ?
C59 N19 Cu6 120(4) . 1_454 ?
C59 N20 C55 122(5) . . ?
C59 N20 C58 103(4) . . ?
C55 N20 C58 133(4) . . ?
C3 C1 N1 111(5) . . ?
C3 C1 H1A 124.6 . . ?
N1 C1 H1A 124.6 . . ?
N2 C2 N1 105(5) . . ?
N2 C2 H2B 127.7 . . ?
N1 C2 H2B 127.7 . . ?
N2 C3 C1 102(4) . . ?
N2 C3 H3B 129.1 . . ?
C1 C3 H3B 129.1 . . ?
C5 C4 C9 115(5) . . ?
C5 C4 N2 127(5) . . ?
C9 C4 N2 119(4) . . ?
C4 C5 C6 129(6) . . ?
C4 C5 H5A 115.6 . . ?
C6 C5 H5A 115.6 . . ?
C5 C6 C7 114(5) . . ?
C5 C6 H6B 122.9 . . ?
C7 C6 H6B 122.9 . . ?
C8 C7 N4 123(5) . . ?
C8 C7 C6 119(5) . . ?
N4 C7 C6 117(5) . . ?
C7 C8 C9 126(6) . . ?
C7 C8 H8B 116.9 . . ?
C9 C8 H8B 116.9 . . ?
C8 C9 C4 117(5) . . ?
C8 C9 H9A 121.5 . . ?
C4 C9 H9A 121.5 . . ?
C12 C10 N4 116(5) . . ?
C12 C10 H10B 122.0 . . ?
N4 C10 H10B 122.0 . . ?
N3 C11 N4 107(7) . . ?
N3 C11 H11B 126.7 . . ?
N4 C11 H11B 126.7 . . ?
C10 C12 N3 96(5) . . ?
C10 C12 H12B 132.2 . . ?
N3 C12 H12B 132.2 . . ?
C15 C13 N5 109(4) . . ?
C15 C13 H13A 125.3 . . ?
N5 C13 H13A 125.3 . . ?
N6 C14 N5 111(3) . . ?
N6 C14 H14B 124.3 . . ?
N5 C14 H14B 124.3 . . ?
C13 C15 N6 108(4) . . ?
C13 C15 H15A 126.2 . . ?
N6 C15 H15A 126.2 . . ?
C21 C16 C17 122(4) . . ?
C21 C16 N6 120(4) . . ?
C17 C16 N6 117(4) . . ?
C16 C17 C18 121(4) . . ?
C16 C17 H17A 119.6 . . ?
C18 C17 H17A 119.6 . . ?
C17 C18 C19 118(4) . . ?
C17 C18 H18B 121.1 . . ?
C19 C18 H18B 121.1 . . ?
C20 C19 C18 118(5) . . ?
C20 C19 N8 122(5) . . ?
C18 C19 N8 119(4) . . ?
C19 C20 C21 119(5) . . ?
C19 C20 H20B 120.3 . . ?
C21 C20 H20B 120.3 . . ?
C16 C21 C20 120(5) . . ?
C16 C21 H21A 119.8 . . ?
C20 C21 H21A 119.8 . . ?
C24 C22 N8 108(5) . . ?
C24 C22 H22A 126.1 . . ?
N8 C22 H22A 126.1 . . ?
N7 C23 N8 110(5) . . ?
N7 C23 H23A 125.2 . . ?
N8 C23 H23A 125.2 . . ?
C22 C24 N7 108(4) . . ?
C22 C24 H24A 126.2 . . ?
N7 C24 H24A 126.2 . . ?
C27 C25 N9 116(6) . . ?
C27 C25 H25A 122.1 . . ?
N9 C25 H25A 122.1 . . ?
N9 C26 N10 115(5) . . ?
N9 C26 H26A 122.7 . . ?
N10 C26 H26A 122.7 . . ?
C25 C27 N10 104(5) . . ?
C25 C27 H27A 128.0 . . ?
N10 C27 H27A 128.0 . . ?
C29 C28 C33 126(5) . . ?
C29 C28 N10 121(5) . . ?
C33 C28 N10 112(5) . . ?
C30 C29 C28 117(5) . . ?
C30 C29 H29A 121.6 . . ?
C28 C29 H29A 121.6 . . ?
C29 C30 C31 120(5) . . ?
C29 C30 H30A 120.1 . . ?
C31 C30 H30A 120.1 . . ?
N11 C31 C32 114(5) . . ?
N11 C31 C30 120(5) . . ?
C32 C31 C30 125(5) . . ?
C31 C32 C33 115(5) . . ?
C31 C32 H32A 122.7 . . ?
C33 C32 H32A 122.7 . . ?
C28 C33 C32 116(5) . . ?
C28 C33 H33A 121.8 . . ?
C32 C33 H33A 121.8 . . ?
C36 C34 N11 117(6) . . ?
C36 C34 H34A 121.6 . . ?
N11 C34 H34A 121.6 . . ?
N11 C35 N12 104(5) . . ?
N11 C35 H35A 128.1 . . ?
N12 C35 H35A 128.1 . . ?
N12 C36 C34 112(7) . . ?
N12 C36 H36A 124.0 . . ?
C34 C36 H36A 124.0 . . ?
C39 C37 N13 114(5) . . ?
C39 C37 H37A 123.1 . . ?
N13 C37 H37A 123.1 . . ?
N13 C38 N14 108(4) . . ?
N13 C38 H38A 125.8 . . ?
N14 C38 H38A 125.8 . . ?
N14 C39 C37 103(4) . . ?
N14 C39 H39A 128.6 . . ?
C37 C39 H39A 128.6 . . ?
C45 C40 N14 127(5) . . ?
C45 C40 C41 115(4) . . ?
N14 C40 C41 118(4) . . ?
C42 C41 C40 122(5) . . ?
C42 C41 H41A 118.9 . . ?
C40 C41 H41A 118.9 . . ?
C43 C42 C41 114(5) . . ?
C43 C42 H42A 122.9 . . ?
C41 C42 H42A 122.9 . . ?
C42 C43 C44 123(4) . . ?
C42 C43 N16 119(4) . . ?
C44 C43 N16 118(4) . . ?
C45 C44 C43 119(5) . . ?
C45 C44 H44A 120.7 . . ?
C43 C44 H44A 120.7 . . ?
C44 C45 C40 127(5) . . ?
C44 C45 H45A 116.6 . . ?
C40 C45 H45A 116.6 . . ?
C48 C46 N16 109(4) . . ?
C48 C46 H46A 125.6 . . ?
N16 C46 H46A 125.6 . . ?
N15 C47 N16 110(4) . . ?
N15 C47 H47A 125.2 . . ?
N16 C47 H47A 125.2 . . ?
N15 C48 C46 108(5) . . ?
N15 C48 H48A 126.0 . . ?
C46 C48 H48A 126.0 . . ?
C51 C49 N17 106(5) . . ?
C51 C49 H49A 126.9 . . ?
N17 C49 H49A 126.9 . . ?
N18 C50 N17 102(5) . . ?
N18 C50 H50A 128.9 . . ?
N17 C50 H50A 128.9 . . ?
C49 C51 N18 111(5) . . ?
C49 C51 H51A 124.5 . . ?
N18 C51 H51A 124.5 . . ?
C53 C52 C57 123(6) . . ?
C53 C52 N18 117(5) . . ?
C57 C52 N18 120(5) . . ?
C52 C53 C54 122(5) . . ?
C52 C53 H53A 118.9 . . ?
C54 C53 H53A 118.9 . . ?
C55 C54 C53 118(4) . . ?
C55 C54 H54A 121.0 . . ?
C53 C54 H54A 121.0 . . ?
N20 C55 C54 126(5) . . ?
N20 C55 C56 115(4) . . ?
C54 C55 C56 119(5) . . ?
C57 C56 C55 120(5) . . ?
C57 C56 H56A 119.9 . . ?
C55 C56 H56A 119.9 . . ?
C56 C57 C52 118(5) . . ?
C56 C57 H57A 121.1 . . ?
C52 C57 H57A 121.1 . . ?
C60 C58 N20 116(5) . . ?
C60 C58 H58A 122.1 . . ?
N20 C58 H58A 122.1 . . ?
N20 C59 N19 104(4) . . ?
N20 C59 H59A 128.0 . . ?
N19 C59 H59A 128.0 . . ?
N19 C60 C58 101(5) . . ?
N19 C60 H60A 129.5 . . ?
C58 C60 H60A 129.5 . . ?
O17W O27W O51 101(4) 2 . ?

loop_
_geom_bond_atom_site_label_1
_geom_bond_atom_site_label_2
_geom_bond_distance
_geom_bond_site_symmetry_2
_geom_bond_publ_flag
W1 O54 1.75(4) . ?
W1 O21 1.84(3) . ?
W1 O89 1.86(3) . ?
W1 O72 1.94(4) . ?
W1 O66 1.98(4) . ?
W1 O11 2.27(3) . ?
W2 O47 1.71(3) . ?
W2 O39 1.90(3) . ?
W2 O53 1.91(3) . ?
W2 O16 1.92(3) . ?
W2 O43 1.94(3) . ?
W2 O79 2.23(3) . ?
W3 O37 1.66(3) . ?
W3 O14 1.89(3) . ?
W3 O41 1.93(3) . ?
W3 O39 1.95(3) . ?
W3 O13 1.99(3) . ?
W3 O79 2.31(3) . ?
W4 O91 1.67(4) . ?
W4 O23 1.89(3) . ?
W4 O75 1.89(3) . ?
W4 O103 1.91(3) . ?
W4 O95 1.94(4) . ?
W4 O56 2.29(3) . ?
W5 O76 1.74(3) . ?
W5 O27 1.83(3) . ?
W5 O13 1.88(3) . ?
W5 O25 1.92(3) . ?
W5 O103 1.96(3) . ?
W5 O80 2.28(3) . ?
W6 O70 1.72(3) . ?
W6 O96 1.89(3) . ?
W6 O12 1.90(3) . ?
W6 O89 1.91(3) . ?
W6 O15 1.95(3) . ?
W6 O11 2.33(3) . ?
W7 O97 1.71(3) . ?
W7 O22 1.90(3) . ?
W7 O25 1.91(3) . ?
W7 O17 1.93(3) . ?
W7 O16 1.94(3) . ?
W7 O80 2.29(3) . ?
W8 O99 1.73(3) . ?
W8 O104 1.83(3) . ?
W8 O20 1.92(3) . ?
W8 O14 1.99(4) . ?
W8 O71 2.01(3) . ?
W8 O44 2.28(3) . ?
W9 O68 1.70(4) . ?
W9 O32 1.76(3) . ?
W9 O40 1.91(3) . ?
W9 O18 1.93(4) . ?
W9 O102 2.01(3) . ?
W9 O36 2.23(3) . ?
W10 O33 1.70(3) . ?
W10 O34 1.92(3) . ?
W10 O72 1.93(3) . ?
W10 O26 1.95(3) . ?
W10 O18 1.97(4) . ?
W10 O77 2.29(3) . ?
W11 O46 1.69(4) . ?
W11 O28 1.85(3) . ?
W11 O26 1.88(3) . ?
W11 O15 1.91(3) . ?
W11 O92 1.96(3) . ?
W11 O77 2.25(3) . ?
W12 O49 1.79(3) . ?
W12 O29 1.86(3) . ?
W12 O102 1.87(3) . ?
W12 O87 1.91(4) . ?
W12 O74 1.97(3) . ?
W12 O85 2.26(3) . ?
W13 O57 1.74(3) . ?
W13 O24 1.86(3) . ?
W13 O93 1.93(3) . ?
W13 O75 1.93(3) . ?
W13 O17 1.96(3) . ?
W13 O56 2.19(3) . ?
W14 O48 1.68(3) . ?
W14 O69 1.91(3) . ?
W14 O71 1.93(3) . ?
W14 O35 1.96(3) . ?
W14 O53 1.97(3) . ?
W14 O44 2.29(3) . ?
W15 O51 1.70(3) . ?
W15 O30 1.88(3) . ?
W15 O95 1.91(4) . ?
W15 O52 1.95(3) . ?
W15 O87 1.98(3) . ?
W15 O86 2.27(3) . ?
W16 O38 1.73(3) . ?
W16 O63 1.89(3) . ?
W16 O40 1.91(3) . ?
W16 O105 1.91(3) . ?
W16 O92 1.92(3) . ?
W16 O36 2.25(3) . ?
W17 O65 1.74(3) . ?
W17 O52 1.85(3) . ?
W17 O73 1.89(3) . ?
W17 O93 1.91(3) . ?
W17 O19 1.98(3) . ?
W17 O86 2.28(3) . ?
W18 O64 1.67(4) . ?
W18 O58 1.82(3) . ?
W18 O105 1.93(3) . ?
W18 O74 1.96(3) . ?
W18 O19 1.97(3) . ?
W18 O85 2.24(3) . ?
W19 O55 1.66(4) . ?
W19 O31 1.85(3) . ?
W19 O20 1.93(3) . ?
W19 O66 1.95(3) . ?
W19 O59 1.96(3) . ?
W19 O42 2.18(3) . ?
W20 O107 1.71(3) . ?
W20 O45 1.85(4) . ?
W20 O59 1.90(3) . ?
W20 O69 1.96(3) . ?
W20 O96 2.00(3) . ?
W20 O42 2.30(3) . ?
W21 O50 1.74(3) . ?
W21 O1 1.86(3) . ?
W21 O5 1.88(3) . ?
W21 O30 1.94(3) . ?
W21 O29 1.94(3) . ?
W21 O84 2.20(3) . ?
W21 Na1 3.64(4) . ?
W22 O88 1.71(3) . ?
W22 O2 1.88(3) . ?
W22 O34 1.94(3) . ?
W22 O1 1.96(3) . ?
W22 O32 2.06(3) . ?
W22 O98 2.20(3) . ?
W22 Na1 3.69(4) . ?
W23 O110 1.70(3) . ?
W23 O3 1.89(3) . ?
W23 O31 1.92(3) . ?
W23 O2 1.93(3) . ?
W23 O21 1.96(3) . ?
W23 O67 2.22(3) . ?
W23 Na1 3.61(4) . ?
W24 O100 1.73(3) . ?
W24 O4 1.84(3) . ?
W24 O41 1.88(3) . ?
W24 O3 1.89(3) . ?
W24 O104 1.97(3) . ?
W24 O81 2.27(3) . ?
W24 Na1 3.62(5) . ?
W25 O90 1.68(3) . ?
W25 O5 1.90(3) . ?
W25 O23 1.90(3) . ?
W25 O4 1.96(3) . ?
W25 O27 1.97(3) . ?
W25 O60 2.26(3) . ?
W25 Na1 3.68(4) . ?
O1 Na1 2.91(5) . ?
O2 Na1 2.95(5) . ?
O3 Na1 2.85(6) . ?
O4 Na1 2.90(5) . ?
O5 Na1 2.93(5) . ?
W21A O29 2.03(4) . ?
W21A O32 2.19(3) . ?
W22A O34 1.99(3) . ?
W22A O21 2.16(3) . ?
W23A O31 2.11(3) . ?
W23A O104 2.14(4) . ?
W23A O110 2.46(4) . ?
W24A O41 2.04(3) . ?
W24A O27 2.20(3) . ?
W25A O23 2.03(3) . ?
W25A O30 2.12(3) . ?
W25A O90 2.55(3) . ?
W26 O106 1.72(3) . ?
W26 O6 1.87(3) . ?
W26 O12 1.94(3) . ?
W26 O10 1.94(3) . ?
W26 O45 1.98(4) . ?
W26 O83 2.21(3) . ?
W27 O108 1.69(3) . ?
W27 O7 1.93(3) . ?
W27 O28 1.94(3) . ?
W27 O63 1.94(3) . ?
W27 O6 1.94(3) . ?
W27 O78 2.17(3) . ?
W28 O109 1.73(4) . ?
W28 O8 1.86(3) . ?
W28 O7 1.86(3) . ?
W28 O73 1.94(3) . ?
W28 O58 2.02(3) . ?
W28 O62 2.31(3) . ?
W29 O94 1.72(3) . ?
W29 O9 1.88(4) . ?
W29 O22 1.91(3) . ?
W29 O8 1.93(3) . ?
W29 O24 1.93(3) . ?
W29 O61 2.24(3) . ?
W30 O101 1.74(3) . ?
W30 O35 1.86(3) . ?
W30 O43 1.89(3) . ?
W30 O10 1.90(3) . ?
W30 O9 1.92(4) . ?
W30 O82 2.17(3) . ?
W26A O12 1.98(4) . ?
W26A O28 2.00(4) . ?
W26A Na2 3.64(5) . ?
W27A O63 1.97(3) . ?
W27A O58 2.01(3) . ?
W27A Na2 3.60(4) . ?
W28A O73 1.92(3) . ?
W28A O24 2.10(4) . ?
W28A Na2 3.57(4) . ?
W29A O22 1.96(4) . ?
W29A O43 2.08(3) . ?
W29A Na2 3.65(4) . ?
W30A O35 2.02(3) . ?
W30A O45 2.04(4) . ?
W30A Na2 3.57(4) . ?
Cu1 N5 1.90(4) . ?
Cu1 N1 1.91(4) . ?
Cu1 O1W 2.02(5) . ?
Cu1 O47 2.04(3) 2_444 ?
Cu1 O46 2.39(4) . ?
Cu1 O2W 2.63(10) . ?
Cu2 N7 1.96(4) 2 ?
Cu2 O3W 1.96(5) . ?
Cu2 N9 1.98(4) . ?
Cu2 O68 2.12(4) . ?
Cu2 O76 2.42(3) 2_454 ?
Cu2 O4W 2.58(7) . ?
Cu3 O5W 1.92(6) . ?
Cu3 N13 1.94(4) . ?
Cu3 O55 2.05(4) . ?
Cu3 O6W 2.07(6) . ?
Cu3 O94 2.67(3) 2_544 ?
Cu4 N15 1.95(5) 2_645 ?
Cu4 O8W 1.96(3) . ?
Cu4 O71 2.03(3) . ?
Cu4 O57 2.05(3) 2_544 ?
Cu4 O7W 2.19(4) . ?
Cu5 O10W 1.99(7) . ?
Cu5 N17 2.02(4) . ?
Cu5 O9W 2.09(7) . ?
Cu5 O74 2.11(3) 2_554 ?
Cu5 O54 2.31(4) . ?
Cu6 O12W 1.93(6) . ?
Cu6 N19 2.00(4) 1_656 ?
Cu6 O11W 2.03(5) . ?
Cu6 O13W 2.07(5) . ?
Cu6 O65 2.27(3) . ?
Cu6 O88 2.68(3) 2 ?
P1 O67 1.50(3) . ?
P1 O11 1.50(3) . ?
P1 O83 1.56(3) . ?
P1 O42 1.62(3) . ?
P2 O98 1.52(3) . ?
P2 O78 1.53(3) . ?
P2 O77 1.53(3) . ?
P2 O36 1.59(3) . ?
P3 O62 1.46(3) . ?
P3 O84 1.51(3) . ?
P3 O86 1.57(3) . ?
P3 O85 1.60(3) . ?
P4 O60 1.49(3) . ?
P4 O61 1.49(3) . ?
P4 O80 1.56(3) . ?
P4 O56 1.58(3) . ?
P5 O81 1.48(3) . ?
P5 O44 1.50(3) . ?
P5 O82 1.52(3) . ?
P5 O79 1.57(3) . ?
Na1 O23W 2.36(7) . ?
Na1 O67 2.63(5) . ?
Na1 O81 2.66(5) . ?
Na1 O60 2.69(5) . ?
Na1 O84 2.69(5) . ?
Na1 O98 2.72(5) . ?
Na2 O24W 2.47(7) . ?
Na2 O62 2.61(5) . ?
Na2 O83 2.65(5) . ?
Na2 O61 2.68(5) . ?
Na2 O78 2.70(5) . ?
Na2 O82 2.74(5) . ?
O47 Cu1 2.04(3) 2_645 ?
O51 O27W 1.850(14) . ?
O57 Cu4 2.05(3) 2_545 ?
O74 Cu5 2.11(3) 2 ?
O76 Cu2 2.42(3) 2_655 ?
O88 Cu6 2.68(3) 2_554 ?
O94 Cu3 2.67(3) 2_545 ?
N1 C2 1.44(7) . ?
N1 C1 1.44(6) . ?
N2 C2 1.28(7) . ?
N2 C3 1.35(7) . ?
N2 C4 1.52(6) . ?
N3 C11 1.29(9) . ?
N3 C12 1.48(8) . ?
N3 H3A 0.8600 . ?
N4 C11 1.33(8) . ?
N4 C10 1.347(13) . ?
N4 C7 1.39(6) . ?
N5 C14 1.43(5) . ?
N5 C13 1.48(6) . ?
N6 C14 1.33(6) . ?
N6 C15 1.37(6) . ?
N6 C16 1.44(6) . ?
N7 C23 1.26(6) . ?
N7 C24 1.43(6) . ?
N7 Cu2 1.96(4) 2_554 ?
N8 C22 1.34(7) . ?
N8 C23 1.36(6) . ?
N8 C19 1.46(6) . ?
N9 C26 1.14(6) . ?
N9 C25 1.44(8) . ?
N10 C28 1.41(6) . ?
N10 C27 1.45(6) . ?
N10 C26 1.48(6) . ?
N11 C34 1.30(7) . ?
N11 C31 1.36(7) . ?
N11 C35 1.40(7) . ?
N12 C36 1.18(8) . ?
N12 C35 1.51(9) . ?
N12 H12A 0.8600 . ?
N13 C38 1.38(8) . ?
N13 C37 1.42(6) . ?
N14 C39 1.31(6) . ?
N14 C38 1.39(6) . ?
N14 C40 1.41(6) . ?
N15 C47 1.31(6) . ?
N15 C48 1.34(7) . ?
N15 Cu4 1.95(5) 2_444 ?
N16 C46 1.42(6) . ?
N16 C43 1.44(5) . ?
N16 C47 1.45(5) . ?
N17 C49 1.43(6) . ?
N17 C50 1.49(6) . ?
N18 C50 1.29(7) . ?
N18 C51 1.41(7) . ?
N18 C52 1.46(7) . ?
N19 C60 1.25(7) . ?
N19 C59 1.55(7) . ?
N19 Cu6 2.00(4) 1_454 ?
N20 C59 1.29(7) . ?
N20 C55 1.35(6) . ?
N20 C58 1.40(7) . ?
C1 C3 1.37(7) . ?
C1 H1A 0.9300 . ?
C2 H2B 0.9300 . ?
C3 H3B 0.9300 . ?
C4 C5 1.32(7) . ?
C4 C9 1.46(7) . ?
C5 C6 1.37(8) . ?
C5 H5A 0.9300 . ?
C6 C7 1.46(7) . ?
C6 H6B 0.9300 . ?
C7 C8 1.27(7) . ?
C8 C9 1.37(7) . ?
C8 H8B 0.9300 . ?
C9 H9A 0.9300 . ?
C10 C12 1.346(13) . ?
C10 H10B 0.9300 . ?
C11 H11B 0.9300 . ?
C12 H12B 0.9300 . ?
C13 C15 1.37(8) . ?
C13 H13A 0.9300 . ?
C14 H14B 0.9300 . ?
C15 H15A 0.9300 . ?
C16 C21 1.31(7) . ?
C16 C17 1.34(6) . ?
C17 C18 1.39(7) . ?
C17 H17A 0.9300 . ?
C18 C19 1.44(7) . ?
C18 H18B 0.9300 . ?
C19 C20 1.37(7) . ?
C20 C21 1.41(8) . ?
C20 H20B 0.9300 . ?
C21 H21A 0.9300 . ?
C22 C24 1.30(7) . ?
C22 H22A 0.9300 . ?
C23 H23A 0.9300 . ?
C24 H24A 0.9300 . ?
C25 C27 1.22(8) . ?
C25 H25A 0.9300 . ?
C26 H26A 0.9300 . ?
C27 H27A 0.9300 . ?
C28 C29 1.38(7) . ?
C28 C33 1.41(7) . ?
C29 C30 1.33(7) . ?
C29 H29A 0.9300 . ?
C30 C31 1.41(8) . ?
C30 H30A 0.9300 . ?
C31 C32 1.40(7) . ?
C32 C33 1.44(7) . ?
C32 H32A 0.9300 . ?
C33 H33A 0.9300 . ?
C34 C36 1.26(7) . ?
C34 H34A 0.9300 . ?
C35 H35A 0.9300 . ?
C36 H36A 0.9300 . ?
C37 C39 1.37(7) . ?
C37 H37A 0.9300 . ?
C38 H38A 0.9300 . ?
C39 H39A 0.9300 . ?
C40 C45 1.35(7) . ?
C40 C41 1.47(7) . ?
C41 C42 1.45(7) . ?
C41 H41A 0.9300 . ?
C42 C43 1.40(7) . ?
C42 H42A 0.9300 . ?
C43 C44 1.43(7) . ?
C44 C45 1.32(7) . ?
C44 H44A 0.9300 . ?
C45 H45A 0.9300 . ?
C46 C48 1.39(6) . ?
C46 H46A 0.9300 . ?
C47 H47A 0.9300 . ?
C48 H48A 0.9300 . ?
C49 C51 1.26(7) . ?
C49 H49A 0.9300 . ?
C50 H50A 0.9300 . ?
C51 H51A 0.9300 . ?
C52 C53 1.27(7) . ?
C52 C57 1.38(7) . ?
C53 C54 1.42(6) . ?
C53 H53A 0.9300 . ?
C54 C55 1.37(6) . ?
C54 H54A 0.9300 . ?
C55 C56 1.43(7) . ?
C56 C57 1.38(7) . ?
C56 H56A 0.9300 . ?
C57 H57A 0.9300 . ?
C58 C60 1.377(13) . ?
C58 H58A 0.9300 . ?
C59 H59A 0.9300 . ?
C60 H60A 0.9300 . ?
O17W O27W 1.76(10) 2_554 ?
O18W O28W 1.36(12) 2_645 ?
O27W O17W 1.76(10) 2 ?
O28W O18W 1.36(12) 2_444 ?

loop_
_geom_hbond_atom_site_label_D
_geom_hbond_atom_site_label_H
_geom_hbond_atom_site_label_A
_geom_hbond_distance_DH
_geom_hbond_distance_HA
_geom_hbond_distance_DA
_geom_hbond_angle_DHA
_geom_hbond_site_symmetry_A
N3 H3A O107 0.86 2.28 3.08(7) 156.7 2_545
N12 H12A O51 0.86 2.65 3.35(8) 139.5 1_454
N12 H12A O20W 0.86 2.50 3.24(9) 145.5 2_454
N12 H12A O27W 0.86 1.84 2.56(11) 139.4 1_454

loop_
_geom_torsion_atom_site_label_1
_geom_torsion_atom_site_label_2
_geom_torsion_atom_site_label_3
_geom_torsion_atom_site_label_4
_geom_torsion
_geom_torsion_site_symmetry_1
_geom_torsion_site_symmetry_2
_geom_torsion_site_symmetry_3
_geom_torsion_site_symmetry_4
_geom_torsion_publ_flag
O50 W21 O1 W22 -88(5) . . . . ?
O5 W21 O1 W22 173(5) . . . . ?
O30 W21 O1 W22 96(7) . . . . ?
O29 W21 O1 W22 8(5) . . . . ?
O84 W21 O1 W22 91(5) . . . . ?
Na1 W21 O1 W22 131(5) . . . . ?
O50 W21 O1 Na1 140.7(15) . . . . ?
O5 W21 O1 Na1 42.3(14) . . . . ?
O30 W21 O1 Na1 -35(6) . . . . ?
O29 W21 O1 Na1 -122.9(15) . . . . ?
O84 W21 O1 Na1 -40.1(13) . . . . ?
O88 W22 O2 W23 -98(5) . . . . ?
O34 W22 O2 W23 -2(5) . . . . ?
O1 W22 O2 W23 163(5) . . . . ?
O32 W22 O2 W23 87(7) . . . . ?
O98 W22 O2 W23 82(5) . . . . ?
Na1 W22 O2 W23 122(6) . . . . ?
O88 W22 O2 Na1 140.2(14) . . . . ?
O34 W22 O2 Na1 -124.0(14) . . . . ?
O1 W22 O2 Na1 41.5(14) . . . . ?
O32 W22 O2 Na1 -34(5) . . . . ?
O98 W22 O2 Na1 -40.1(13) . . . . ?
O100 W24 O3 W23 79(6) . . . . ?
O4 W24 O3 W23 179(6) . . . . ?
O41 W24 O3 W23 -84(8) . . . . ?
O104 W24 O3 W23 -14(5) . . . . ?
O81 W24 O3 W23 -97(6) . . . . ?
Na1 W24 O3 W23 -139(6) . . . . ?
O100 W24 O3 Na1 -142.2(15) . . . . ?
O4 W24 O3 Na1 -41.8(14) . . . . ?
O41 W24 O3 Na1 55(5) . . . . ?
O104 W24 O3 Na1 124.5(14) . . . . ?
O81 W24 O3 Na1 42.1(12) . . . . ?
O110 W23 O3 W24 -79(6) . . . . ?
O31 W23 O3 W24 19(6) . . . . ?
O2 W23 O3 W24 -178(6) . . . . ?
O21 W23 O3 W24 100(7) . . . . ?
O67 W23 O3 W24 99(6) . . . . ?
Na1 W23 O3 W24 139(6) . . . . ?
O110 W23 O3 Na1 142.4(15) . . . . ?
O31 W23 O3 Na1 -120.3(14) . . . . ?
O2 W23 O3 Na1 43.4(14) . . . . ?
O21 W23 O3 Na1 -39(5) . . . . ?
O67 W23 O3 Na1 -39.6(12) . . . . ?
O100 W24 O4 W25 -94(5) . . . . ?
O41 W24 O4 W25 5(5) . . . . ?
O3 W24 O4 W25 169(5) . . . . ?
O104 W24 O4 W25 100(7) . . . . ?
O81 W24 O4 W25 89(5) . . . . ?
Na1 W24 O4 W25 128(5) . . . . ?
O100 W24 O4 Na1 138.1(15) . . . . ?
O41 W24 O4 Na1 -122.6(14) . . . . ?
O3 W24 O4 Na1 41.0(14) . . . . ?
O104 W24 O4 Na1 -28(6) . . . . ?
O81 W24 O4 Na1 -38.9(12) . . . . ?
O50 W21 O5 W25 86(5) . . . . ?
O1 W21 O5 W25 -175(5) . . . . ?
O30 W21 O5 W25 -9(5) . . . . ?
O29 W21 O5 W25 -79(8) . . . . ?
O84 W21 O5 W25 -92(5) . . . . ?
Na1 W21 O5 W25 -133(6) . . . . ?
O50 W21 O5 Na1 -140.9(17) . . . . ?
O1 W21 O5 Na1 -41.7(13) . . . . ?
O30 W21 O5 Na1 124.2(13) . . . . ?
O29 W21 O5 Na1 54(6) . . . . ?
O84 W21 O5 Na1 41.1(13) . . . . ?
O90 W25 O5 W21 -88(5) . . . . ?
O23 W25 O5 W21 10(5) . . . . ?
O4 W25 O5 W21 174(5) . . . . ?
O27 W25 O5 W21 92(7) . . . . ?
O60 W25 O5 W21 92(5) . . . . ?
Na1 W25 O5 W21 133(6) . . . . ?
O90 W25 O5 Na1 139.1(16) . . . . ?
O23 W25 O5 Na1 -123.6(14) . . . . ?
O4 W25 O5 Na1 41.0(14) . . . . ?
O27 W25 O5 Na1 -41(5) . . . . ?
O60 W25 O5 Na1 -41.2(12) . . . . ?
O106 W26 O6 W27 -91(6) . . . . ?
O12 W26 O6 W27 7(6) . . . . ?
O10 W26 O6 W27 171(6) . . . . ?
O45 W26 O6 W27 102(7) . . . . ?
O83 W26 O6 W27 89(6) . . . . ?
O109 W28 O7 W27 102(5) . . . . ?
O8 W28 O7 W27 -158(5) . . . . ?
O73 W28 O7 W27 -59(9) . . . . ?
O58 W28 O7 W27 6(5) . . . . ?
O62 W28 O7 W27 -74(5) . . . . ?
O109 W28 O8 W29 -103(6) . . . . ?
O7 W28 O8 W29 159(6) . . . . ?
O73 W28 O8 W29 -6(6) . . . . ?
O58 W28 O8 W29 76(8) . . . . ?
O62 W28 O8 W29 76(6) . . . . ?
O94 W29 O9 W30 -99(5) . . . . ?
O22 W29 O9 W30 0(6) . . . . ?
O8 W29 O9 W30 165(5) . . . . ?
O24 W29 O9 W30 88(8) . . . . ?
O61 W29 O9 W30 80(5) . . . . ?
O101 W30 O10 W26 -91(4) . . . . ?
O35 W30 O10 W26 6(4) . . . . ?
O43 W30 O10 W26 112(6) . . . . ?
O9 W30 O10 W26 175(4) . . . . ?
O82 W30 O10 W26 91(4) . . . . ?
O67 P1 O11 W1 58(3) . . . . ?
O83 P1 O11 W1 177(2) . . . . ?
O42 P1 O11 W1 -61(3) . . . . ?
O67 P1 O11 W6 -176.7(18) . . . . ?
O83 P1 O11 W6 -58(3) . . . . ?
O42 P1 O11 W6 64(2) . . . . ?
O70 W6 O12 W26 124(3) . . . . ?
O96 W6 O12 W26 28(3) . . . . ?
O89 W6 O12 W26 -56(5) . . . . ?
O15 W6 O12 W26 -139(3) . . . . ?
O11 W6 O12 W26 -54(3) . . . . ?
O70 W6 O12 W26A -117(3) . . . . ?
O96 W6 O12 W26A 146(3) . . . . ?
O89 W6 O12 W26A 63(5) . . . . ?
O15 W6 O12 W26A -21(3) . . . . ?
O11 W6 O12 W26A 64(3) . . . . ?
O76 W5 O13 W3 -123(5) . . . . ?
O27 W5 O13 W3 -24(5) . . . . ?
O25 W5 O13 W3 136(5) . . . . ?
O103 W5 O13 W3 46(9) . . . . ?
O80 W5 O13 W3 63(5) . . . . ?
O37 W3 O14 W8 -132(4) . . . . ?
O41 W3 O14 W8 -27(4) . . . . ?
O39 W3 O14 W8 130(4) . . . . ?
O13 W3 O14 W8 32(8) . . . . ?
O79 W3 O14 W8 59(4) . . . . ?
O54 W1 O21 W23 -124(4) . . . . ?
O89 W1 O21 W23 45(6) . . . . ?
O72 W1 O21 W23 137(4) . . . . ?
O66 W1 O21 W23 -32(4) . . . . ?
O11 W1 O21 W23 51(4) . . . . ?
O54 W1 O21 W22A 110(3) . . . . ?
O89 W1 O21 W22A -82(4) . . . . ?
O72 W1 O21 W22A 11(2) . . . . ?
O66 W1 O21 W22A -159(3) . . . . ?
O11 W1 O21 W22A -76(2) . . . . ?
O91 W4 O23 W25 128(3) . . . . ?
O75 W4 O23 W25 -48(6) . . . . ?
O103 W4 O23 W25 32(3) . . . . ?
O95 W4 O23 W25 -136(4) . . . . ?
O56 W4 O23 W25 -50(3) . . . . ?
O91 W4 O23 W25A -113(3) . . . . ?
O75 W4 O23 W25A 70(4) . . . . ?
O103 W4 O23 W25A 150(3) . . . . ?
O95 W4 O23 W25A -18(3) . . . . ?
O56 W4 O23 W25A 69(3) . . . . ?
O57 W13 O24 W29 -128(4) . . . . ?
O93 W13 O24 W29 136(4) . . . . ?
O75 W13 O24 W29 43(7) . . . . ?
O17 W13 O24 W29 -33(4) . . . . ?
O56 W13 O24 W29 51(4) . . . . ?
O57 W13 O24 W28A 114(3) . . . . ?
O93 W13 O24 W28A 17(3) . . . . ?
O75 W13 O24 W28A -76(5) . . . . ?
O17 W13 O24 W28A -152(3) . . . . ?
O56 W13 O24 W28A -68(2) . . . . ?
O46 W11 O26 W10 178(2) . . . . ?
O28 W11 O26 W10 7(5) . . . . ?
O15 W11 O26 W10 -84.2(18) . . . . ?
O92 W11 O26 W10 83.0(19) . . . . ?
O77 W11 O26 W10 2.3(16) . . . . ?
O76 W5 O27 W25 -127(3) . . . . ?
O13 W5 O27 W25 133(3) . . . . ?
O25 W5 O27 W25 41(5) . . . . ?
O103 W5 O27 W25 -34(3) . . . . ?
O80 W5 O27 W25 48(3) . . . . ?
O76 W5 O27 W24A 119(2) . . . . ?
O13 W5 O27 W24A 19(2) . . . . ?
O25 W5 O27 W24A -73(4) . . . . ?
O103 W5 O27 W24A -148(3) . . . . ?
O80 W5 O27 W24A -66(2) . . . . ?
O46 W11 O28 W27 -121(4) . . . . ?
O26 W11 O28 W27 50(6) . . . . ?
O15 W11 O28 W27 141(4) . . . . ?
O92 W11 O28 W27 -27(4) . . . . ?
O77 W11 O28 W27 54(4) . . . . ?
O46 W11 O28 W26A 114(3) . . . . ?
O26 W11 O28 W26A -75(5) . . . . ?
O15 W11 O28 W26A 16(3) . . . . ?
O92 W11 O28 W26A -152(3) . . . . ?
O77 W11 O28 W26A -70(3) . . . . ?
O49 W12 O29 W21 127(4) . . . . ?
O102 W12 O29 W21 -133(4) . . . . ?
O87 W12 O29 W21 33(4) . . . . ?
O74 W12 O29 W21 -49(6) . . . . ?
O85 W12 O29 W21 -50(4) . . . . ?
O49 W12 O29 W21A -116(3) . . . . ?
O102 W12 O29 W21A -16(3) . . . . ?
O87 W12 O29 W21A 150(3) . . . . ?
O74 W12 O29 W21A 68(5) . . . . ?
O85 W12 O29 W21A 68(3) . . . . ?
O51 W15 O30 W21 -127(3) . . . . ?
O95 W15 O30 W21 136(3) . . . . ?
O52 W15 O30 W21 44(5) . . . . ?
O87 W15 O30 W21 -33(3) . . . . ?
O86 W15 O30 W21 49(3) . . . . ?
O51 W15 O30 W25A 111(2) . . . . ?
O95 W15 O30 W25A 15(2) . . . . ?
O52 W15 O30 W25A -77(4) . . . . ?
O87 W15 O30 W25A -154(2) . . . . ?
O86 W15 O30 W25A -72(2) . . . . ?
O55 W19 O31 W23 126(4) . . . . ?
O20 W19 O31 W23 -136(4) . . . . ?
O66 W19 O31 W23 34(4) . . . . ?
O59 W19 O31 W23 -48(6) . . . . ?
O42 W19 O31 W23 -53(4) . . . . ?
O55 W19 O31 W23A -105(3) . . . . ?
O20 W19 O31 W23A -7(3) . . . . ?
O66 W19 O31 W23A 163(3) . . . . ?
O59 W19 O31 W23A 81(5) . . . . ?
O42 W19 O31 W23A 76(3) . . . . ?
O68 W9 O32 W22 -126(3) . . . . ?
O40 W9 O32 W22 53(5) . . . . ?
O18 W9 O32 W22 -31(3) . . . . ?
O102 W9 O32 W22 135(3) . . . . ?
O36 W9 O32 W22 52(3) . . . . ?
O68 W9 O32 W21A 112(3) . . . . ?
O40 W9 O32 W21A -68(5) . . . . ?
O18 W9 O32 W21A -152(3) . . . . ?
O102 W9 O32 W21A 13(3) . . . . ?
O36 W9 O32 W21A -69(3) . . . . ?
O101 W30 O35 W14 -128(3) . . . . ?
O43 W30 O35 W14 -34(3) . . . . ?
O10 W30 O35 W14 131(3) . . . . ?
O9 W30 O35 W14 49(8) . . . . ?
O82 W30 O35 W14 49(3) . . . . ?
O98 P2 O36 W9 54(2) . . . . ?
O78 P2 O36 W9 177.4(17) . . . . ?
O77 P2 O36 W9 -64(2) . . . . ?
O98 P2 O36 W16 -179.3(16) . . . . ?
O78 P2 O36 W16 -56(2) . . . . ?
O77 P2 O36 W16 63(2) . . . . ?
O47 W2 O39 W3 175.5(17) . . . . ?
O53 W2 O39 W3 82.3(17) . . . . ?
O16 W2 O39 W3 -85.4(17) . . . . ?
O43 W2 O39 W3 0(5) . . . . ?
O79 W2 O39 W3 0.2(15) . . . . ?
O100 W24 O41 W3 -131(4) . . . . ?
O4 W24 O41 W3 128(4) . . . . ?
O3 W24 O41 W3 32(7) . . . . ?
O104 W24 O41 W3 -37(4) . . . . ?
O81 W24 O41 W3 45(3) . . . . ?
Na1 W24 O41 W3 79(4) . . . . ?
O67 P1 O42 W19 -61(2) . . . . ?
O11 P1 O42 W19 58(2) . . . . ?
O83 P1 O42 W19 -179.9(19) . . . . ?
O67 P1 O42 W20 174.5(16) . . . . ?
O11 P1 O42 W20 -66(2) . . . . ?
O83 P1 O42 W20 56(2) . . . . ?
O101 W30 O43 W2 131(3) . . . . ?
O35 W30 O43 W2 34(3) . . . . ?
O10 W30 O43 W2 -73(6) . . . . ?
O9 W30 O43 W2 -134(3) . . . . ?
O82 W30 O43 W2 -51(3) . . . . ?
O81 P5 O44 W8 53(3) . . . . ?
O82 P5 O44 W8 175.4(18) . . . . ?
O79 P5 O44 W8 -67(2) . . . . ?
O81 P5 O44 W14 -175.0(18) . . . . ?
O82 P5 O44 W14 -53(3) . . . . ?
O79 P5 O44 W14 65(3) . . . . ?
O107 W20 O45 W26 -127(4) . . . . ?
O59 W20 O45 W26 58(7) . . . . ?
O69 W20 O45 W26 138(4) . . . . ?
O96 W20 O45 W26 -25(4) . . . . ?
O42 W20 O45 W26 56(4) . . . . ?
O107 W20 O45 W30A 117(3) . . . . ?
O59 W20 O45 W30A -59(6) . . . . ?
O69 W20 O45 W30A 22(3) . . . . ?
O96 W20 O45 W30A -142(3) . . . . ?
O42 W20 O45 W30A -60(3) . . . . ?
O28 W11 O46 Cu1 145(4) . . . . ?
O26 W11 O46 Cu1 -32(5) . . . . ?
O15 W11 O46 Cu1 -122(4) . . . . ?
O92 W11 O46 Cu1 60(5) . . . . ?
O39 W2 O47 Cu1 -168(10) . . . 2_645 ?
O53 W2 O47 Cu1 -76(11) . . . 2_645 ?
O16 W2 O47 Cu1 103(10) . . . 2_645 ?
O43 W2 O47 Cu1 10(11) . . . 2_645 ?
O79 W2 O47 Cu1 -142(8) . . . 2_645 ?
O30 W15 O51 O27W -6(10) . . . . ?
O95 W15 O51 O27W 85(10) . . . . ?
O52 W15 O51 O27W 177(10) . . . . ?
O87 W15 O51 O27W -92(10) . . . . ?
O65 W17 O52 W15 177.3(18) . . . . ?
O73 W17 O52 W15 -4(5) . . . . ?
O93 W17 O52 W15 80.0(18) . . . . ?
O19 W17 O52 W15 -85.6(18) . . . . ?
O86 W17 O52 W15 -1.9(15) . . . . ?
O21 W1 O54 Cu5 -26(3) . . . . ?
O89 W1 O54 Cu5 159(2) . . . . ?
O72 W1 O54 Cu5 67(3) . . . . ?
O66 W1 O54 Cu5 -113(3) . . . . ?
O31 W19 O55 Cu3 147(7) . . . . ?
O20 W19 O55 Cu3 58(8) . . . . ?
O66 W19 O55 Cu3 -128(7) . . . . ?
O59 W19 O55 Cu3 -35(8) . . . . ?
O60 P4 O56 W13 174.2(18) . . . . ?
O61 P4 O56 W13 55(2) . . . . ?
O80 P4 O56 W13 -65(2) . . . . ?
O60 P4 O56 W4 -57(2) . . . . ?
O61 P4 O56 W4 -176.2(17) . . . . ?
O80 P4 O56 W4 64(2) . . . . ?
O24 W13 O57 Cu4 15(3) . . . 2_545 ?
O93 W13 O57 Cu4 106(3) . . . 2_545 ?
O75 W13 O57 Cu4 -162(2) . . . 2_545 ?
O17 W13 O57 Cu4 -70(3) . . . 2_545 ?
O64 W18 O58 W27A 118(3) . . . . ?
O105 W18 O58 W27A 20(3) . . . . ?
O74 W18 O58 W27A -64(5) . . . . ?
O19 W18 O58 W27A -146(3) . . . . ?
O85 W18 O58 W27A -63(3) . . . . ?
O64 W18 O58 W28 -125(3) . . . . ?
O105 W18 O58 W28 138(3) . . . . ?
O74 W18 O58 W28 54(6) . . . . ?
O19 W18 O58 W28 -28(3) . . . . ?
O85 W18 O58 W28 55(3) . . . . ?
O107 W20 O59 W19 -177.1(18) . . . . ?
O45 W20 O59 W19 -1(5) . . . . ?
O69 W20 O59 W19 -82.5(17) . . . . ?
O96 W20 O59 W19 81.2(18) . . . . ?
O42 W20 O59 W19 -0.1(15) . . . . ?
O61 P4 O60 W25 -177.4(19) . . . . ?
O80 P4 O60 W25 -58(3) . . . . ?
O56 P4 O60 W25 63(3) . . . . ?
O61 P4 O60 Na1 -4(3) . . . . ?
O80 P4 O60 Na1 115(2) . . . . ?
O56 P4 O60 Na1 -124(2) . . . . ?
O60 P4 O61 W29 -177.0(19) . . . . ?
O80 P4 O61 W29 63(2) . . . . ?
O56 P4 O61 W29 -59(2) . . . . ?
O60 P4 O61 Na2 -2(3) . . . . ?
O80 P4 O61 Na2 -122(2) . . . . ?
O56 P4 O61 Na2 116(2) . . . . ?
O84 P3 O62 W28 180(2) . . . . ?
O86 P3 O62 W28 62(3) . . . . ?
O85 P3 O62 W28 -60(3) . . . . ?
O84 P3 O62 Na2 -2(3) . . . . ?
O86 P3 O62 Na2 -120(3) . . . . ?
O85 P3 O62 Na2 118(3) . . . . ?
O38 W16 O63 W27 131(3) . . . . ?
O40 W16 O63 W27 -54(5) . . . . ?
O105 W16 O63 W27 -134(3) . . . . ?
O92 W16 O63 W27 33(3) . . . . ?
O36 W16 O63 W27 -50(3) . . . . ?
O38 W16 O63 W27A -120(3) . . . . ?
O40 W16 O63 W27A 56(5) . . . . ?
O105 W16 O63 W27A -25(3) . . . . ?
O92 W16 O63 W27A 143(3) . . . . ?
O36 W16 O63 W27A 59(3) . . . . ?
O52 W17 O65 Cu6 44(3) . . . . ?
O73 W17 O65 Cu6 -136(3) . . . . ?
O93 W17 O65 Cu6 134(3) . . . . ?
O19 W17 O65 Cu6 -46(3) . . . . ?
O11 P1 O67 W23 -61(2) . . . . ?
O83 P1 O67 W23 179.5(19) . . . . ?
O42 P1 O67 W23 60(2) . . . . ?
O11 P1 O67 Na1 119(3) . . . . ?
O83 P1 O67 Na1 0(3) . . . . ?
O42 P1 O67 Na1 -119(2) . . . . ?
O65 W17 O73 W28A -122(3) . . . . ?
O52 W17 O73 W28A 59(5) . . . . ?
O93 W17 O73 W28A -25(2) . . . . ?
O19 W17 O73 W28A 141(2) . . . . ?
O86 W17 O73 W28A 57(2) . . . . ?
O65 W17 O73 W28 132(3) . . . . ?
O52 W17 O73 W28 -47(6) . . . . ?
O93 W17 O73 W28 -131(4) . . . . ?
O19 W17 O73 W28 35(3) . . . . ?
O86 W17 O73 W28 -48(3) . . . . ?
O91 W4 O75 W13 178.8(18) . . . . ?
O23 W4 O75 W13 -5(4) . . . . ?
O103 W4 O75 W13 -83.2(17) . . . . ?
O95 W4 O75 W13 82.4(18) . . . . ?
O56 W4 O75 W13 -3.2(14) . . . . ?
O27 W5 O76 Cu2 -158(3) . . . 2_655 ?
O13 W5 O76 Cu2 -65(3) . . . 2_655 ?
O25 W5 O76 Cu2 26(3) . . . 2_655 ?
O103 W5 O76 Cu2 117(3) . . . 2_655 ?
O98 P2 O77 W11 175.2(18) . . . . ?
O78 P2 O77 W11 53(2) . . . . ?
O36 P2 O77 W11 -66(2) . . . . ?
O98 P2 O77 W10 -57(2) . . . . ?
O78 P2 O77 W10 -179.7(18) . . . . ?
O36 P2 O77 W10 62(3) . . . . ?
O98 P2 O78 W27 -177(2) . . . . ?
O77 P2 O78 W27 -59(3) . . . . ?
O36 P2 O78 W27 62(3) . . . . ?
O98 P2 O78 Na2 1(3) . . . . ?
O77 P2 O78 Na2 119(2) . . . . ?
O36 P2 O78 Na2 -120(2) . . . . ?
O81 P5 O79 W2 174.8(19) . . . . ?
O44 P5 O79 W2 -64(3) . . . . ?
O82 P5 O79 W2 56(3) . . . . ?
O81 P5 O79 W3 -58(3) . . . . ?
O44 P5 O79 W3 63(3) . . . . ?
O82 P5 O79 W3 -177.3(18) . . . . ?
O60 P4 O80 W5 56(2) . . . . ?
O61 P4 O80 W5 176.5(16) . . . . ?
O56 P4 O80 W5 -63(2) . . . . ?
O60 P4 O80 W7 179.9(17) . . . . ?
O61 P4 O80 W7 -60(2) . . . . ?
O56 P4 O80 W7 61(2) . . . . ?
O44 P5 O81 W24 -60(2) . . . . ?
O82 P5 O81 W24 178.3(17) . . . . ?
O79 P5 O81 W24 61(2) . . . . ?
O44 P5 O81 Na1 119(2) . . . . ?
O82 P5 O81 Na1 -3(3) . . . . ?
O79 P5 O81 Na1 -120(2) . . . . ?
O81 P5 O82 W30 179.0(19) . . . . ?
O44 P5 O82 W30 57(3) . . . . ?
O79 P5 O82 W30 -62(3) . . . . ?
O81 P5 O82 Na2 1(3) . . . . ?
O44 P5 O82 Na2 -121(2) . . . . ?
O79 P5 O82 Na2 120(2) . . . . ?
O67 P1 O83 W26 -180(2) . . . . ?
O11 P1 O83 W26 61(3) . . . . ?
O42 P1 O83 W26 -62(3) . . . . ?
O67 P1 O83 Na2 0(3) . . . . ?
O11 P1 O83 Na2 -119(3) . . . . ?
O42 P1 O83 Na2 118(3) . . . . ?
O62 P3 O84 W21 -179(2) . . . . ?
O86 P3 O84 W21 -61(3) . . . . ?
O85 P3 O84 W21 61(3) . . . . ?
O62 P3 O84 Na1 0(3) . . . . ?
O86 P3 O84 Na1 118(2) . . . . ?
O85 P3 O84 Na1 -121(2) . . . . ?
O62 P3 O85 W18 56(3) . . . . ?
O84 P3 O85 W18 177.0(18) . . . . ?
O86 P3 O85 W18 -64(2) . . . . ?
O62 P3 O85 W12 -177.7(19) . . . . ?
O84 P3 O85 W12 -57(2) . . . . ?
O86 P3 O85 W12 63(3) . . . . ?
O62 P3 O86 W15 176(2) . . . . ?
O84 P3 O86 W15 57(2) . . . . ?
O85 P3 O86 W15 -63(3) . . . . ?
O62 P3 O86 W17 -60(2) . . . . ?
O84 P3 O86 W17 -179.2(18) . . . . ?
O85 P3 O86 W17 61(2) . . . . ?
O2 W22 O88 Cu6 1(3) . . . 2_554 ?
O34 W22 O88 Cu6 -92(2) . . . 2_554 ?
O1 W22 O88 Cu6 89(2) . . . 2_554 ?
O32 W22 O88 Cu6 179(2) . . . 2_554 ?
Na1 W22 O88 Cu6 45(3) . . . 2_554 ?
O54 W1 O89 W6 178(2) . . . . ?
O21 W1 O89 W6 10(5) . . . . ?
O72 W1 O89 W6 -83(2) . . . . ?
O66 W1 O89 W6 87(2) . . . . ?
O11 W1 O89 W6 3.4(17) . . . . ?
O9 W29 O94 Cu3 -12(4) . . . 2_545 ?
O22 W29 O94 Cu3 -107(3) . . . 2_545 ?
O8 W29 O94 Cu3 76(3) . . . 2_545 ?
O24 W29 O94 Cu3 166(3) . . . 2_545 ?
O70 W6 O96 W20 -127(4) . . . . ?
O12 W6 O96 W20 -24(4) . . . . ?
O89 W6 O96 W20 131(4) . . . . ?
O15 W6 O96 W20 41(8) . . . . ?
O11 W6 O96 W20 60(4) . . . . ?
O78 P2 O98 W22 -177.2(19) . . . . ?
O77 P2 O98 W22 63(3) . . . . ?
O36 P2 O98 W22 -57(3) . . . . ?
O78 P2 O98 Na1 -2(3) . . . . ?
O77 P2 O98 Na1 -122(2) . . . . ?
O36 P2 O98 Na1 117(2) . . . . ?
O49 W12 O102 W9 113(5) . . . . ?
O29 W12 O102 W9 11(5) . . . . ?
O87 W12 O102 W9 -61(8) . . . . ?
O74 W12 O102 W9 -149(5) . . . . ?
O85 W12 O102 W9 -76(4) . . . . ?
O99 W8 O104 W24 -127(4) . . . . ?
O20 W8 O104 W24 135(4) . . . . ?
O14 W8 O104 W24 -30(4) . . . . ?
O71 W8 O104 W24 52(6) . . . . ?
O44 W8 O104 W24 51(4) . . . . ?
O99 W8 O104 W23A 109(3) . . . . ?
O20 W8 O104 W23A 11(3) . . . . ?
O14 W8 O104 W23A -154(3) . . . . ?
O71 W8 O104 W23A -72(5) . . . . ?
O44 W8 O104 W23A -73(3) . . . . ?
C2 N1 C1 C3 -3(5) . . . . ?
Cu1 N1 C1 C3 168(4) . . . . ?
C3 N2 C2 N1 6(6) . . . . ?
C4 N2 C2 N1 178(4) . . . . ?
C1 N1 C2 N2 -1(5) . . . . ?
Cu1 N1 C2 N2 -172(3) . . . . ?
C2 N2 C3 C1 -7(6) . . . . ?
C4 N2 C3 C1 -179(4) . . . . ?
N1 C1 C3 N2 6(5) . . . . ?
C2 N2 C4 C5 -21(7) . . . . ?
C3 N2 C4 C5 151(5) . . . . ?
C2 N2 C4 C9 158(4) . . . . ?
C3 N2 C4 C9 -30(6) . . . . ?
C9 C4 C5 C6 -4(8) . . . . ?
N2 C4 C5 C6 175(5) . . . . ?
C4 C5 C6 C7 3(8) . . . . ?
C11 N4 C7 C8 -159(6) . . . . ?
C10 N4 C7 C8 15(8) . . . . ?
C11 N4 C7 C6 13(7) . . . . ?
C10 N4 C7 C6 -173(5) . . . . ?
C5 C6 C7 C8 -3(7) . . . . ?
C5 C6 C7 N4 -175(5) . . . . ?
N4 C7 C8 C9 176(5) . . . . ?
C6 C7 C8 C9 4(8) . . . . ?
C7 C8 C9 C4 -5(8) . . . . ?
C5 C4 C9 C8 4(7) . . . . ?
N2 C4 C9 C8 -175(4) . . . . ?
C11 N4 C10 C12 -7(7) . . . . ?
C7 N4 C10 C12 178(5) . . . . ?
C12 N3 C11 N4 -8(7) . . . . ?
C10 N4 C11 N3 9(7) . . . . ?
C7 N4 C11 N3 -176(5) . . . . ?
N4 C10 C12 N3 3(6) . . . . ?
C11 N3 C12 C10 3(7) . . . . ?
C14 N5 C13 C15 4(5) . . . . ?
Cu1 N5 C13 C15 -171(3) . . . . ?
C15 N6 C14 N5 4(5) . . . . ?
C16 N6 C14 N5 -172(4) . . . . ?
C13 N5 C14 N6 -4(5) . . . . ?
Cu1 N5 C14 N6 170(3) . . . . ?
N5 C13 C15 N6 -2(6) . . . . ?
C14 N6 C15 C13 -1(5) . . . . ?
C16 N6 C15 C13 174(4) . . . . ?
C14 N6 C16 C21 0(7) . . . . ?
C15 N6 C16 C21 -174(4) . . . . ?
C14 N6 C16 C17 -168(4) . . . . ?
C15 N6 C16 C17 17(6) . . . . ?
C21 C16 C17 C18 1(7) . . . . ?
N6 C16 C17 C18 170(4) . . . . ?
C16 C17 C18 C19 8(6) . . . . ?
C17 C18 C19 C20 -9(6) . . . . ?
C17 C18 C19 N8 176(4) . . . . ?
C22 N8 C19 C20 -10(7) . . . . ?
C23 N8 C19 C20 176(5) . . . . ?
C22 N8 C19 C18 166(4) . . . . ?
C23 N8 C19 C18 -8(7) . . . . ?
C18 C19 C20 C21 0(7) . . . . ?
N8 C19 C20 C21 176(4) . . . . ?
C17 C16 C21 C20 -10(7) . . . . ?
N6 C16 C21 C20 -178(4) . . . . ?
C19 C20 C21 C16 9(7) . . . . ?
C23 N8 C22 C24 -7(6) . . . . ?
C19 N8 C22 C24 179(4) . . . . ?
C24 N7 C23 N8 -12(5) . . . . ?
Cu2 N7 C23 N8 -175(3) 2_554 . . . ?
C22 N8 C23 N7 12(5) . . . . ?
C19 N8 C23 N7 -173(4) . . . . ?
N8 C22 C24 N7 0(6) . . . . ?
C23 N7 C24 C22 8(5) . . . . ?
Cu2 N7 C24 C22 174(3) 2_554 . . . ?
C26 N9 C25 C27 6(7) . . . . ?
Cu2 N9 C25 C27 177(4) . . . . ?
C25 N9 C26 N10 -2(6) . . . . ?
Cu2 N9 C26 N10 -172(3) . . . . ?
C28 N10 C26 N9 177(5) . . . . ?
C27 N10 C26 N9 -2(5) . . . . ?
N9 C25 C27 N10 -7(7) . . . . ?
C28 N10 C27 C25 -173(5) . . . . ?
C26 N10 C27 C25 5(5) . . . . ?
C27 N10 C28 C29 153(5) . . . . ?
C26 N10 C28 C29 -25(7) . . . . ?
C27 N10 C28 C33 -26(7) . . . . ?
C26 N10 C28 C33 155(4) . . . . ?
C33 C28 C29 C30 -1(7) . . . . ?
N10 C28 C29 C30 179(5) . . . . ?
C28 C29 C30 C31 -2(7) . . . . ?
C34 N11 C31 C32 2(9) . . . . ?
C35 N11 C31 C32 179(5) . . . . ?
C34 N11 C31 C30 -168(6) . . . . ?
C35 N11 C31 C30 9(8) . . . . ?
C29 C30 C31 N11 179(5) . . . . ?
C29 C30 C31 C32 10(8) . . . . ?
N11 C31 C32 C33 177(5) . . . . ?
C30 C31 C32 C33 -13(7) . . . . ?
C29 C28 C33 C32 -3(7) . . . . ?
N10 C28 C33 C32 177(4) . . . . ?
C31 C32 C33 C28 10(7) . . . . ?
C31 N11 C34 C36 180(6) . . . . ?
C35 N11 C34 C36 2(7) . . . . ?
C34 N11 C35 N12 -4(6) . . . . ?
C31 N11 C35 N12 179(5) . . . . ?
C36 N12 C35 N11 4(7) . . . . ?
C35 N12 C36 C34 -3(7) . . . . ?
N11 C34 C36 N12 1(8) . . . . ?
C38 N13 C37 C39 14(6) . . . . ?
Cu3 N13 C37 C39 -179(4) . . . . ?
C37 N13 C38 N14 -14(6) . . . . ?
Cu3 N13 C38 N14 177(4) . . . . ?
C39 N14 C38 N13 11(7) . . . . ?
C40 N14 C38 N13 -173(4) . . . . ?
C38 N14 C39 C37 -2(7) . . . . ?
C40 N14 C39 C37 -177(5) . . . . ?
N13 C37 C39 N14 -8(7) . . . . ?
C39 N14 C40 C45 154(6) . . . . ?
C38 N14 C40 C45 -21(8) . . . . ?
C39 N14 C40 C41 -27(7) . . . . ?
C38 N14 C40 C41 158(5) . . . . ?
C45 C40 C41 C42 2(7) . . . . ?
N14 C40 C41 C42 -176(4) . . . . ?
C40 C41 C42 C43 1(7) . . . . ?
C41 C42 C43 C44 -4(7) . . . . ?
C41 C42 C43 N16 179(4) . . . . ?
C46 N16 C43 C42 -179(4) . . . . ?
C47 N16 C43 C42 -5(6) . . . . ?
C46 N16 C43 C44 4(6) . . . . ?
C47 N16 C43 C44 178(4) . . . . ?
C42 C43 C44 C45 3(7) . . . . ?
N16 C43 C44 C45 -180(4) . . . . ?
C43 C44 C45 C40 0(8) . . . . ?
N14 C40 C45 C44 175(5) . . . . ?
C41 C40 C45 C44 -3(8) . . . . ?
C43 N16 C46 C48 176(4) . . . . ?
C47 N16 C46 C48 1(4) . . . . ?
C48 N15 C47 N16 -4(5) . . . . ?
Cu4 N15 C47 N16 177(3) 2_444 . . . ?
C46 N16 C47 N15 2(4) . . . . ?
C43 N16 C47 N15 -173(4) . . . . ?
C47 N15 C48 C46 5(6) . . . . ?
Cu4 N15 C48 C46 -176(3) 2_444 . . . ?
N16 C46 C48 N15 -4(5) . . . . ?
C50 N17 C49 C51 -1(5) . . . . ?
Cu5 N17 C49 C51 171(3) . . . . ?
C51 N18 C50 N17 -6(5) . . . . ?
C52 N18 C50 N17 -180(4) . . . . ?
C49 N17 C50 N18 4(5) . . . . ?
Cu5 N17 C50 N18 -167(3) . . . . ?
N17 C49 C51 N18 -2(6) . . . . ?
C50 N18 C51 C49 6(6) . . . . ?
C52 N18 C51 C49 180(5) . . . . ?
C50 N18 C52 C53 -5(7) . . . . ?
C51 N18 C52 C53 -178(5) . . . . ?
C50 N18 C52 C57 177(5) . . . . ?
C51 N18 C52 C57 4(7) . . . . ?
C57 C52 C53 C54 0(8) . . . . ?
N18 C52 C53 C54 -178(4) . . . . ?
C52 C53 C54 C55 -2(7) . . . . ?
C59 N20 C55 C54 -150(6) . . . . ?
C58 N20 C55 C54 14(9) . . . . ?
C59 N20 C55 C56 26(8) . . . . ?
C58 N20 C55 C56 -170(6) . . . . ?
C53 C54 C55 N20 180(4) . . . . ?
C53 C54 C55 C56 4(6) . . . . ?
N20 C55 C56 C57 -179(5) . . . . ?
C54 C55 C56 C57 -2(7) . . . . ?
C55 C56 C57 C52 0(8) . . . . ?
C53 C52 C57 C56 2(8) . . . . ?
N18 C52 C57 C56 180(5) . . . . ?
C59 N20 C58 C60 -19(7) . . . . ?
C55 N20 C58 C60 175(6) . . . . ?
C55 N20 C59 N19 -177(5) . . . . ?
C58 N20 C59 N19 15(6) . . . . ?
C60 N19 C59 N20 -10(7) . . . . ?
Cu6 N19 C59 N20 -173(4) 1_454 . . . ?
C59 N19 C60 C58 -1(7) . . . . ?
Cu6 N19 C60 C58 160(4) 1_454 . . . ?
N20 C58 C60 N19 12(7) . . . . ?
W15 O51 O27W O17W 177(7) . . . 2 ?
